data_1551827
loop_
_publ_author_name
'Jia-Cheng Chang'
'Shin-Han Tseng'
'Chien-Chen Lai'
'Yi-Hung Liu'
'Shie-Ming Peng'
'Sheng-Hsien Chiu'

_publ_section_title
;
 Mechanically interlocked daisy-chain-like structures as multidimensional
 molecular muscles
;
_journal_name_full 'Nature Chemistry'
_journal_page_first 128
_journal_page_last 134
_journal_paper_doi 10.1038/nchem.2608
_journal_volume 9
_journal_year 2017
_chemical_formula_sum 'C55.5 H49.5 F6 N6 O6'
_chemical_formula_weight 1010.51
_space_group_crystal_system triclinic
_space_group_IT_number 2
_space_group_name_Hall '-P 1'
_space_group_name_H-M_alt 'P -1'
_atom_sites_solution_hydrogens geom
_cell_angle_alpha 99.269(2)
_cell_angle_beta 107.063(2)
_cell_angle_gamma 106.023(2)
_cell_formula_units_Z 8
_cell_length_a 19.6706(5)
_cell_length_b 22.8014(5)
_cell_length_c 25.4507(5)
_cell_measurement_reflns_used 8253
_cell_measurement_temperature 120(2)
_cell_measurement_theta_max 74.5900
_cell_measurement_theta_min 3.1420
_cell_volume 10118.2(5)
_computing_cell_refinement
; 
CrysAlisPro, Agilent Technologies, 
Version 1.171.37.35 (release 13-08-2014 CrysAlis171 .NET) 
(compiled Aug 13 2014,18:06:01) 
Empirical absorption correction using spherical harmonics, 
 implemented in SCALE3 ABSPACK scaling algorithm. 
;
_computing_data_collection
; 
CrysAlisPro, Agilent Technologies, 
Version 1.171.37.35 (release 13-08-2014 CrysAlis171 .NET) 
(compiled Aug 13 2014,18:06:01) 
Empirical absorption correction using spherical harmonics, 
 implemented in SCALE3 ABSPACK scaling algorithm. 
;
_computing_data_reduction
; 
CrysAlisPro, Agilent Technologies, 
Version 1.171.37.35 (release 13-08-2014 CrysAlis171 .NET) 
(compiled Aug 13 2014,18:06:01) 
Empirical absorption correction using spherical harmonics, 
 implemented in SCALE3 ABSPACK scaling algorithm. 
;
_computing_molecular_graphics OLEX2
_computing_publication_material CIFTAB
_computing_structure_refinement 'SHELXL-2014/7 (Sheldrick, 2014)'
_computing_structure_solution 'SHELXS-2014/7 (Sheldrick, 2014)'
_diffrn_ambient_temperature 120(2)
_diffrn_detector_area_resol_mean 10.2496
_diffrn_measured_fraction_theta_full 0.989
_diffrn_measured_fraction_theta_max 0.989
_diffrn_measurement_device_type 'Agilent Xcalibur, Atlas, Gemini'
_diffrn_radiation_type CuK\a
_diffrn_radiation_wavelength 1.54178
_diffrn_reflns_av_R_equivalents 0.0739
_diffrn_reflns_av_unetI/netI 0.1298
_diffrn_reflns_Laue_measured_fraction_full 0.989
_diffrn_reflns_Laue_measured_fraction_max 0.989
_diffrn_reflns_limit_h_max 23
_diffrn_reflns_limit_h_min -23
_diffrn_reflns_limit_k_max 19
_diffrn_reflns_limit_k_min -26
_diffrn_reflns_limit_l_max 29
_diffrn_reflns_limit_l_min -29
_diffrn_reflns_number 55531
_diffrn_reflns_point_group_measured_fraction_full 0.989
_diffrn_reflns_point_group_measured_fraction_max 0.989
_diffrn_reflns_theta_full 64.994
_diffrn_reflns_theta_max 64.993
_diffrn_reflns_theta_min 3.160
_diffrn_source 'Enhance (Cu) X-ray Source'
_exptl_absorpt_coefficient_mu 0.860
_exptl_absorpt_correction_T_max 1.00000
_exptl_absorpt_correction_T_min 0.95767
_exptl_absorpt_correction_type multi-scan
_exptl_absorpt_process_details
; 
CrysAlisPro, Agilent Technologies, 
Version 1.171.37.35 (release 13-08-2014 CrysAlis171 .NET) 
(compiled Aug 13 2014,18:06:01) 
Empirical absorption correction using spherical harmonics, 
 implemented in SCALE3 ABSPACK scaling algorithm. 
;
_exptl_crystal_colour colorless
_exptl_crystal_density_diffrn 1.327
_exptl_crystal_description plate
_exptl_crystal_F_000 4212
_exptl_crystal_size_max 0.25
_exptl_crystal_size_mid 0.15
_exptl_crystal_size_min 0.05
_refine_diff_density_max 1.508
_refine_diff_density_min -0.692
_refine_diff_density_rms 0.090
_refine_ls_extinction_coef .
_refine_ls_extinction_method none
_refine_ls_goodness_of_fit_ref 1.236
_refine_ls_hydrogen_treatment constr
_refine_ls_matrix_type full
_refine_ls_number_parameters 2666
_refine_ls_number_reflns 34042
_refine_ls_number_restraints 1328
_refine_ls_restrained_S_all 1.261
_refine_ls_R_factor_all 0.1903
_refine_ls_R_factor_gt 0.1124
_refine_ls_shift/su_max 0.014
_refine_ls_shift/su_mean 0.000
_refine_ls_structure_factor_coef Fsqd
_refine_ls_weighting_details 'w=1/[\s^2^(Fo^2^)+(0.1000P)^2^] where P=(Fo^2^+2Fc^2^)/3'
_refine_ls_weighting_scheme calc
_refine_ls_wR_factor_gt 0.2724
_refine_ls_wR_factor_ref 0.3320
_reflns_Friedel_coverage 0.000
_reflns_Friedel_fraction_full .
_reflns_Friedel_fraction_max .
_reflns_number_gt 15940
_reflns_number_total 34042
_reflns_threshold_expression 'I > 2\s(I)'
_cod_data_source_file nchem.2608-s3.cif
_cod_data_source_block ic17035
_cod_depositor_comments
;

2022-12-09
Z value and formula fixed to values more according to usual
chemical conventions.                 miguel
;
_cod_original_formula_sum 'C222 H198 F24 N24 O24'
_cod_original_formula_weight 4042.03
_cod_original_formula_units_Z 2
_cod_original_cell_volume 10118.2(4)
_cod_database_code 1551827
_shelx_space_group_comment
; 
The symmetry employed for this shelxl refinement is uniquely defined 
by the following loop, which should always be used as a source of 
symmetry information in preference to the above space-group names. 
They are only intended as comments. 
;

loop_
_space_group_symop_operation_xyz
'x, y, z'
'-x, -y, -z'

loop_
_atom_site_label
_atom_site_type_symbol
_atom_site_fract_x
_atom_site_fract_y
_atom_site_fract_z
_atom_site_U_iso_or_equiv
_atom_site_adp_type
_atom_site_occupancy
_atom_site_site_symmetry_order
_atom_site_calc_flag
_atom_site_refinement_flags_posn
_atom_site_refinement_flags_adp
_atom_site_refinement_flags_occupancy
_atom_site_disorder_assembly
_atom_site_disorder_group
O1 O 1.1725(3) 0.4310(2) 0.2101(2) 0.0591(11) Uani 1 1 d . . . . .
O2 O 1.1121(3) 0.5417(2) -0.0296(2) 0.0549(10) Uani 1 1 d . . . . .
O3 O 1.1957(3) 0.6647(2) -0.01329(19) 0.0554(10) Uani 1 1 d . . . . .
O4 O 1.2865(3) 0.7571(2) 0.0982(2) 0.0595(11) Uani 1 1 d . . . . .
O5 O 1.2707(3) 0.7332(2) 0.3668(2) 0.0596(11) Uani 1 1 d . . . . .
O6 O 0.3310(2) 0.2933(2) 0.4103(2) 0.0530(10) Uani 1 1 d . . . . .
N1 N 1.2675(3) 0.5860(2) 0.3071(2) 0.0453(11) Uani 1 1 d . . . . .
N2 N 1.0049(3) 0.5233(3) 0.4167(3) 0.0599(14) Uani 1 1 d . . . . .
N3 N 0.8048(3) 0.4295(3) 0.3441(3) 0.0600(14) Uani 1 1 d . . . . .
N4 N 0.4585(3) 0.3301(2) 0.4443(2) 0.0477(11) Uani 1 1 d . . . . .
H4B H 0.4593 0.3401 0.4793 0.057 Uiso 1 1 calc R U . . .
C1 C 1.2544(3) 0.6227(3) 0.3461(3) 0.0481(14) Uani 1 1 d . . . . .
C2 C 1.1917(3) 0.6043(3) 0.3622(3) 0.0487(14) Uani 1 1 d . . . . .
H2A H 1.1847 0.6328 0.3900 0.058 Uiso 1 1 calc R U . . .
C3 C 1.1395(3) 0.5437(3) 0.3368(3) 0.0462(13) Uani 1 1 d . . . . .
C4 C 1.1538(3) 0.5050(3) 0.2959(3) 0.0478(14) Uani 1 1 d . . . . .
H4A H 1.1201 0.4628 0.2777 0.057 Uiso 1 1 calc R U . . .
C5 C 1.2171(3) 0.5282(3) 0.2819(3) 0.0473(14) Uani 1 1 d . . . . .
C6 C 1.2326(3) 0.4897(3) 0.2358(3) 0.0488(14) Uani 1 1 d . . . . .
H6A H 1.2375 0.5130 0.2067 0.059 Uiso 1 1 calc R U . . .
H6B H 1.2808 0.4822 0.2523 0.059 Uiso 1 1 calc R U . . .
C7 C 1.1797(4) 0.3946(3) 0.1636(3) 0.0610(17) Uani 1 1 d . . . . .
H7A H 1.1466 0.3502 0.1553 0.073 Uiso 1 1 calc R U . . .
H7B H 1.2326 0.3953 0.1740 0.073 Uiso 1 1 calc R U . . .
C8 C 1.1598(4) 0.4168(3) 0.1108(3) 0.0536(15) Uani 1 1 d . . . . .
C9 C 1.2029(4) 0.4204(3) 0.0763(4) 0.0658(19) Uani 1 1 d . . . . .
H9A H 1.2478 0.4102 0.0872 0.079 Uiso 1 1 calc R U . . .
C10 C 1.1820(5) 0.4385(3) 0.0261(3) 0.0667(19) Uani 1 1 d . . . . .
H10A H 1.2125 0.4404 0.0031 0.080 Uiso 1 1 calc R U . . .
C11 C 1.1161(4) 0.4541(3) 0.0091(3) 0.0590(16) Uani 1 1 d . . . . .
C12 C 1.0736(4) 0.4505(3) 0.0433(3) 0.0614(17) Uani 1 1 d . . . . .
H12A H 1.0284 0.4604 0.0324 0.074 Uiso 1 1 calc R U . . .
C13 C 1.0950(4) 0.4329(3) 0.0932(3) 0.0615(18) Uani 1 1 d . . . . .
H13A H 1.0647 0.4317 0.1163 0.074 Uiso 1 1 calc R U . . .
C14 C 1.0948(5) 0.4758(3) -0.0448(3) 0.0675(19) Uani 1 1 d . . . . .
H14A H 1.1233 0.4647 -0.0688 0.081 Uiso 1 1 calc R U . . .
H14B H 1.0401 0.4546 -0.0670 0.081 Uiso 1 1 calc R U . . .
C15 C 1.1087(4) 0.5672(3) -0.0765(3) 0.0578(16) Uani 1 1 d . . . . .
H15A H 1.0580 0.5465 -0.1066 0.069 Uiso 1 1 calc R U . . .
H15B H 1.1467 0.5597 -0.0925 0.069 Uiso 1 1 calc R U . . .
C16 C 1.1242(4) 0.6363(3) -0.0577(3) 0.0602(16) Uani 1 1 d . . . . .
H16A H 1.1240 0.6553 -0.0901 0.072 Uiso 1 1 calc R U . . .
H16B H 1.0843 0.6438 -0.0441 0.072 Uiso 1 1 calc R U . . .
C17 C 1.2221(5) 0.7320(3) -0.0014(3) 0.0618(17) Uani 1 1 d . . . . .
H17A H 1.1847 0.7483 0.0088 0.074 Uiso 1 1 calc R U . . .
H17B H 1.2270 0.7445 -0.0360 0.074 Uiso 1 1 calc R U . . .
C18 C 1.2959(4) 0.7604(3) 0.0457(3) 0.0612(17) Uani 1 1 d . . . . .
H18A H 1.3303 0.7376 0.0396 0.073 Uiso 1 1 calc R U . . .
H18B H 1.3192 0.8052 0.0465 0.073 Uiso 1 1 calc R U . . .
C19 C 1.3551(4) 0.7847(4) 0.1440(4) 0.074(2) Uani 1 1 d . . . . .
H19A H 1.3787 0.8290 0.1439 0.088 Uiso 1 1 calc R U . . .
H19B H 1.3898 0.7617 0.1395 0.088 Uiso 1 1 calc R U . . .
C20 C 1.3443(4) 0.7837(3) 0.2010(3) 0.0573(16) Uani 1 1 d . . . . .
C21 C 1.2742(5) 0.7549(3) 0.2026(3) 0.0648(18) Uani 1 1 d . . . . .
H21A H 1.2320 0.7345 0.1681 0.078 Uiso 1 1 calc R U . . .
C22 C 1.2650(4) 0.7556(3) 0.2548(3) 0.0612(17) Uani 1 1 d . . . . .
H22A H 1.2166 0.7351 0.2560 0.073 Uiso 1 1 calc R U . . .
C23 C 1.3268(4) 0.7863(3) 0.3053(3) 0.0581(16) Uani 1 1 d . . . . .
C24 C 1.3971(4) 0.8147(4) 0.3031(3) 0.0640(17) Uani 1 1 d . . . . .
H24A H 1.4395 0.8351 0.3374 0.077 Uiso 1 1 calc R U . . .
C25 C 1.4061(4) 0.8137(4) 0.2505(4) 0.0677(19) Uani 1 1 d . . . . .
H25A H 1.4545 0.8334 0.2489 0.081 Uiso 1 1 calc R U . . .
C26 C 1.3149(4) 0.7919(3) 0.3617(3) 0.0581(16) Uani 1 1 d . . . . .
H26A H 1.3648 0.8080 0.3929 0.070 Uiso 1 1 calc R U . . .
H26B H 1.2893 0.8232 0.3661 0.070 Uiso 1 1 calc R U . . .
C27 C 1.3110(4) 0.6893(3) 0.3716(3) 0.0543(15) Uani 1 1 d . . . . .
H27A H 1.3400 0.6949 0.4122 0.065 Uiso 1 1 calc R U . . .
H27B H 1.3470 0.6971 0.3512 0.065 Uiso 1 1 calc R U . . .
C28 C 1.0701(3) 0.5214(3) 0.3509(3) 0.0522(15) Uani 1 1 d . . . . .
C29 C 1.0032(4) 0.4784(3) 0.3091(3) 0.0583(16) Uani 1 1 d . . . . .
H29A H 1.0025 0.4625 0.2720 0.070 Uiso 1 1 calc R U . . .
C30 C 0.9389(4) 0.4593(3) 0.3216(3) 0.0528(15) Uani 1 1 d . . . . .
H30A H 0.8934 0.4303 0.2931 0.063 Uiso 1 1 calc R U . . .
C31 C 0.9403(3) 0.4816(3) 0.3742(3) 0.0495(14) Uani 1 1 d . . . . .
C32 C 1.0664(4) 0.5416(3) 0.4026(3) 0.0557(16) Uani 1 1 d . . . . .
H32A H 1.1112 0.5712 0.4314 0.067 Uiso 1 1 calc R U . . .
C33 C 0.8709(3) 0.4618(3) 0.3887(3) 0.0487(14) Uani 1 1 d . . . . .
C34 C 0.8737(3) 0.4755(3) 0.4434(3) 0.0501(14) Uani 1 1 d . . . . .
H34A H 0.9207 0.4983 0.4735 0.060 Uiso 1 1 calc R U . . .
C35 C 0.8081(4) 0.4564(3) 0.4551(3) 0.0542(15) Uani 1 1 d . . . . .
H35A H 0.8100 0.4659 0.4933 0.065 Uiso 1 1 calc R U . . .
C36 C 0.7386(3) 0.4231(3) 0.4108(3) 0.0502(14) Uani 1 1 d . . . . .
C37 C 0.7410(4) 0.4113(4) 0.3562(3) 0.0593(16) Uani 1 1 d . . . . .
H37A H 0.6947 0.3888 0.3253 0.071 Uiso 1 1 calc R U . . .
C38 C 0.6667(3) 0.4001(3) 0.4209(3) 0.0478(13) Uani 1 1 d . . . . .
C39 C 0.6004(4) 0.4012(3) 0.3833(3) 0.0524(15) Uani 1 1 d . . . . .
H39A H 0.6019 0.4182 0.3517 0.063 Uiso 1 1 calc R U . . .
C40 C 0.5321(4) 0.3784(3) 0.3906(3) 0.0526(15) Uani 1 1 d . . . . .
H40A H 0.4874 0.3804 0.3647 0.063 Uiso 1 1 calc R U . . .
C41 C 0.5289(4) 0.3524(3) 0.4360(3) 0.0492(14) Uani 1 1 d . . . . .
C42 C 0.5945(4) 0.3512(3) 0.4736(3) 0.0540(15) Uani 1 1 d . . . . .
H42A H 0.5928 0.3338 0.5049 0.065 Uiso 1 1 calc R U . . .
C43 C 0.6632(3) 0.3751(3) 0.4664(3) 0.0500(14) Uani 1 1 d . . . . .
H43A H 0.7081 0.3742 0.4930 0.060 Uiso 1 1 calc R U . . .
C44 C 0.3897(3) 0.2945(3) 0.4028(3) 0.0459(13) Uani 1 1 d . . . . .
N5 N 0.3927(3) 0.2593(2) 0.3550(2) 0.0495(12) Uani 1 1 d . . . . .
H5A H 0.4379 0.2618 0.3543 0.059 Uiso 1 1 calc R U . . .
C45 C 0.33009(16) 0.21957(16) 0.30718(13) 0.0461(13) Uani 1 1 d G . . . .
C46 C 0.25821(19) 0.22389(16) 0.29440(15) 0.0474(13) Uani 1 1 d G . . . .
H46A H 0.2489 0.2537 0.3196 0.057 Uiso 1 1 calc R U . . .
C47 C 0.19990(15) 0.18465(18) 0.24474(16) 0.0513(14) Uani 1 1 d G . . . .
C48 C 0.21347(18) 0.14110(17) 0.20785(13) 0.0532(15) Uani 1 1 d G . . . .
H48A H 0.1736 0.1143 0.1739 0.064 Uiso 1 1 calc R U . . .
C49 C 0.2854(2) 0.13679(16) 0.22062(15) 0.0525(14) Uani 1 1 d G . . . .
C50 C 0.34367(16) 0.17602(18) 0.27028(16) 0.0482(14) Uani 1 1 d G . . . .
H50A H 0.3928 0.1731 0.2790 0.058 Uiso 1 1 calc R U . . .
C51 C 0.1257(4) 0.1918(4) 0.2309(3) 0.0701(19) Uani 1 1 d D U . . .
F1 F 0.1232(3) 0.2415(3) 0.2611(3) 0.113(2) Uani 1 1 d D U . . .
F2 F 0.0746(3) 0.1434(3) 0.2357(4) 0.131(2) Uani 1 1 d D U . . .
F3 F 0.0954(4) 0.1922(4) 0.1773(3) 0.125(2) Uani 1 1 d D U . . .
C52 C 0.3005(4) 0.0902(3) 0.1821(4) 0.0637(17) Uani 1 1 d . U . . .
F4 F 0.2412(3) 0.0355(2) 0.1584(3) 0.0953(16) Uani 1 1 d . U . . .
F5 F 0.3115(4) 0.1098(3) 0.1382(2) 0.0924(15) Uani 1 1 d . U . . .
F6 F 0.3579(4) 0.0740(3) 0.2067(3) 0.1079(19) Uani 1 1 d . U . . .
O7 O 1.1684(3) 0.8882(3) -0.1168(2) 0.0817(17) Uani 1 1 d . . . . .
O8 O 1.2120(5) 1.1430(6) -0.2206(7) 0.208(6) Uani 1 1 d . U . . .
O9 O 1.3661(4) 1.1863(5) -0.1668(4) 0.116(3) Uani 1 1 d . . . . .
O10 O 1.4846(4) 1.2304(4) -0.0561(3) 0.099(2) Uani 1 1 d . . . . .
O11 O 1.4437(3) 1.0280(2) 0.1138(2) 0.0621(12) Uani 1 1 d . . . . .
O12 O 1.1238(2) 0.8406(2) 0.6082(2) 0.0567(11) Uani 1 1 d . . . . .
N6 N 1.2907(3) 0.9182(3) -0.0088(2) 0.0532(13) Uani 1 1 d . . . . .
N7 N 1.1013(3) 0.8405(3) 0.1562(2) 0.0579(14) Uani 1 1 d . . . . .
N8 N 1.1703(3) 0.8533(3) 0.3062(2) 0.0581(13) Uani 1 1 d . . . . .
N9 N 1.0027(3) 0.8000(3) 0.5437(2) 0.0516(12) Uani 1 1 d . . . . .
H9B H 0.9550 0.7848 0.5406 0.062 Uiso 1 1 calc R U . . .
C53 C 1.3327(4) 0.9480(3) 0.0460(3) 0.0485(13) Uani 1 1 d . . . . .
C54 C 1.3065(3) 0.9391(3) 0.0903(3) 0.0450(13) Uani 1 1 d . . . . .
H54A H 1.3381 0.9614 0.1285 0.054 Uiso 1 1 calc R U . . .
C55 C 1.2337(4) 0.8972(3) 0.0786(3) 0.0463(13) Uani 1 1 d . . . . .
C56 C 1.1900(4) 0.8680(3) 0.0216(3) 0.0510(14) Uani 1 1 d . . . . .
H56A H 1.1394 0.8403 0.0112 0.061 Uiso 1 1 calc R U . . .
C57 C 1.2204(4) 0.8793(3) -0.0204(3) 0.0541(15) Uani 1 1 d . . . . .
C58 C 1.1759(5) 0.8470(4) -0.0828(3) 0.072(2) Uani 1 1 d . . . . .
H58A H 1.2011 0.8192 -0.0968 0.087 Uiso 1 1 calc R U . . .
H58B H 1.1248 0.8198 -0.0869 0.087 Uiso 1 1 calc R U . . .
C59 C 1.1119(5) 0.9120(5) -0.1136(5) 0.099(3) Uani 1 1 d . . . . .
H59A H 1.1227 0.9338 -0.0736 0.119 Uiso 1 1 calc R U . . .
H59B H 1.0626 0.8771 -0.1274 0.119 Uiso 1 1 calc R U . . .
C60 C 1.1089(3) 0.9577(3) -0.1501(3) 0.105(4) Uani 1 1 d G . . . .
C61 C 1.1029(4) 0.9407(4) -0.2066(4) 0.129(5) Uani 1 1 d G . . . .
H61A H 1.0952 0.8982 -0.2242 0.155 Uiso 1 1 calc R U . . .
C62 C 1.1082(4) 0.9858(6) -0.2374(3) 0.177(9) Uani 1 1 d G U . . .
H62A H 1.1041 0.9741 -0.2761 0.212 Uiso 1 1 calc R U . . .
C63 C 1.1194(4) 1.0480(5) -0.2117(5) 0.209(6) Uani 1 1 d G U . . .
C64 C 1.1254(4) 1.0651(3) -0.1551(5) 0.199(11) Uani 1 1 d G . . . .
H64A H 1.1331 1.1076 -0.1375 0.239 Uiso 1 1 calc R U . . .
C65 C 1.1201(4) 1.0199(4) -0.1243(4) 0.123(5) Uani 1 1 d G . . . .
H65A H 1.1242 1.0316 -0.0857 0.148 Uiso 1 1 calc R U . . .
C66 C 1.1348(8) 1.1045(10) -0.2389(11) 0.221(6) Uani 1 1 d . U . . .
H66A H 1.1156 1.0876 -0.2808 0.265 Uiso 1 1 calc R U . . .
H66B H 1.1056 1.1312 -0.2299 0.265 Uiso 1 1 calc R U . . .
C67 C 1.2569(8) 1.1042(9) -0.2366(8) 0.178(9) Uani 1 1 d . . . . .
H67A H 1.2326 1.0799 -0.2771 0.214 Uiso 1 1 calc R U . . .
H67B H 1.2622 1.0744 -0.2126 0.214 Uiso 1 1 calc R U . . .
C68 C 1.3332(7) 1.1529(8) -0.2258(7) 0.137(6) Uani 1 1 d . . . . .
H68A H 1.3669 1.1317 -0.2362 0.164 Uiso 1 1 calc R U . . .
H68B H 1.3268 1.1829 -0.2495 0.164 Uiso 1 1 calc R U . . .
C69 C 1.4389(6) 1.2323(7) -0.1540(6) 0.122(5) Uani 1 1 d . . . . .
H69A H 1.4341 1.2619 -0.1782 0.147 Uiso 1 1 calc R U . . .
H69B H 1.4731 1.2107 -0.1629 0.147 Uiso 1 1 calc R U . . .
C70 C 1.4717(9) 1.2677(7) -0.0943(6) 0.129(5) Uani 1 1 d . . . . .
H70A H 1.5203 1.3007 -0.0879 0.155 Uiso 1 1 calc R U . . .
H70B H 1.4373 1.2893 -0.0859 0.155 Uiso 1 1 calc R U . . .
C71 C 1.5170(8) 1.2630(5) 0.0031(5) 0.107(4) Uani 1 1 d . . . . .
H71A H 1.4860 1.2875 0.0129 0.128 Uiso 1 1 calc R U . . .
H71B H 1.5688 1.2926 0.0123 0.128 Uiso 1 1 calc R U . . .
C72 C 1.5190(5) 1.2146(4) 0.0359(4) 0.078(2) Uani 1 1 d . . . . .
C73 C 1.4738(5) 1.2036(4) 0.0678(4) 0.082(2) Uani 1 1 d . . . . .
H73A H 1.4423 1.2282 0.0699 0.099 Uiso 1 1 calc R U . . .
C74 C 1.4734(5) 1.1578(5) 0.0971(4) 0.083(3) Uani 1 1 d . . . . .
H74A H 1.4415 1.1510 0.1188 0.099 Uiso 1 1 calc R U . . .
C75 C 1.5188(4) 1.1215(3) 0.0951(3) 0.0595(17) Uani 1 1 d . . . . .
C76 C 1.5649(4) 1.1324(4) 0.0629(3) 0.0654(18) Uani 1 1 d . . . . .
H76A H 1.5962 1.1077 0.0604 0.078 Uiso 1 1 calc R U . . .
C77 C 1.5653(5) 1.1787(4) 0.0347(4) 0.074(2) Uani 1 1 d . . . . .
H77A H 1.5982 1.1865 0.0138 0.089 Uiso 1 1 calc R U . . .
C78 C 1.5181(4) 1.0724(4) 0.1268(3) 0.070(2) Uani 1 1 d . . . . .
H78A H 1.5507 1.0491 0.1179 0.084 Uiso 1 1 calc R U . . .
H78B H 1.5401 1.0934 0.1682 0.084 Uiso 1 1 calc R U . . .
C79 C 1.4097(4) 0.9927(3) 0.0564(3) 0.0580(16) Uani 1 1 d . . . . .
H79A H 1.4414 0.9687 0.0471 0.070 Uiso 1 1 calc R U . . .
H79B H 1.4057 1.0217 0.0315 0.070 Uiso 1 1 calc R U . . .
C80 C 1.2063(4) 0.8833(3) 0.1255(3) 0.0496(14) Uani 1 1 d . . . . .
C81 C 1.2550(4) 0.8977(3) 0.1811(3) 0.0541(15) Uani 1 1 d . . . . .
H81A H 1.3078 0.9176 0.1904 0.065 Uiso 1 1 calc R U . . .
C82 C 1.2276(4) 0.8835(3) 0.2233(3) 0.0557(15) Uani 1 1 d . . . . .
H82A H 1.2612 0.8929 0.2614 0.067 Uiso 1 1 calc R U . . .
C83 C 1.1499(4) 0.8552(3) 0.2093(3) 0.0490(14) Uani 1 1 d . . . . .
C84 C 1.1299(4) 0.8561(3) 0.1160(3) 0.0575(16) Uani 1 1 d . . . . .
H84A H 1.0951 0.8479 0.0785 0.069 Uiso 1 1 calc R U . . .
C85 C 1.1185(4) 0.8410(3) 0.2541(3) 0.0489(14) Uani 1 1 d . . . . .
C86 C 1.0422(4) 0.8184(3) 0.2437(3) 0.0511(14) Uani 1 1 d . . . . .
H86A H 1.0067 0.8091 0.2063 0.061 Uiso 1 1 calc R U . . .
C87 C 1.0176(4) 0.8094(3) 0.2885(3) 0.0550(15) Uani 1 1 d . . . . .
H87A H 0.9649 0.7936 0.2816 0.066 Uiso 1 1 calc R U . . .
C88 C 1.0686(3) 0.8231(3) 0.3427(3) 0.0496(14) Uani 1 1 d . . . . .
C89 C 1.1450(4) 0.8443(4) 0.3480(3) 0.0578(16) Uani 1 1 d . . . . .
H89A H 1.1817 0.8528 0.3848 0.069 Uiso 1 1 calc R U . . .
C90 C 1.0485(4) 0.8184(3) 0.3942(3) 0.0519(15) Uani 1 1 d . . . . .
C91 C 0.9820(4) 0.7742(3) 0.3924(3) 0.0532(15) Uani 1 1 d . . . . .
H91A H 0.9467 0.7468 0.3569 0.064 Uiso 1 1 calc R U . . .
C92 C 0.9667(3) 0.7698(3) 0.4414(3) 0.0530(15) Uani 1 1 d . . . . .
H92A H 0.9210 0.7396 0.4392 0.064 Uiso 1 1 calc R U . . .
C93 C 1.0181(3) 0.8094(3) 0.4940(3) 0.0499(14) Uani 1 1 d . . . . .
C94 C 1.0830(4) 0.8561(3) 0.4968(3) 0.0514(14) Uani 1 1 d . . . . .
H94A H 1.1170 0.8848 0.5322 0.062 Uiso 1 1 calc R U . . .
C95 C 1.0971(4) 0.8600(3) 0.4469(3) 0.0523(15) Uani 1 1 d . . . . .
H95A H 1.1412 0.8919 0.4488 0.063 Uiso 1 1 calc R U . . .
C96 C 1.0569(3) 0.8132(3) 0.5958(3) 0.0465(13) Uani 1 1 d . . . . .
N10 N 1.0264(3) 0.7924(3) 0.6356(2) 0.0496(12) Uani 1 1 d . . . . .
H10B H 0.9787 0.7880 0.6294 0.060 Uiso 1 1 calc R U . . .
C97 C 1.06619(18) 0.77794(19) 0.68472(15) 0.0491(14) Uani 1 1 d G . . . .
C98 C 1.02221(14) 0.74341(19) 0.71069(15) 0.0469(13) Uani 1 1 d G . . . .
H98A H 0.9689 0.7339 0.6969 0.056 Uiso 1 1 calc R U . . .
C99 C 1.05618(18) 0.72285(18) 0.75677(15) 0.0489(13) Uani 1 1 d G . . . .
C100 C 1.13414(19) 0.7368(2) 0.77690(15) 0.0528(14) Uani 1 1 d G . . . .
H10C H 1.1574 0.7228 0.8084 0.063 Uiso 1 1 calc R U . . .
C101 C 1.17812(14) 0.7714(2) 0.75093(17) 0.0549(15) Uani 1 1 d G . . . .
C102 C 1.14415(18) 0.79192(19) 0.70485(17) 0.0512(14) Uani 1 1 d G . . . .
H10D H 1.1742 0.8155 0.6871 0.061 Uiso 1 1 calc R U . . .
C103 C 1.0103(3) 0.6873(3) 0.7857(3) 0.0528(14) Uani 1 1 d D U . . .
F7 F 1.0353(3) 0.6440(2) 0.8046(2) 0.0736(11) Uani 1 1 d D U . . .
F8 F 1.0066(3) 0.7247(2) 0.8302(2) 0.0780(12) Uani 1 1 d D U . . .
F9 F 0.9379(2) 0.6571(2) 0.75026(18) 0.0672(10) Uani 1 1 d D U . . .
C104 C 1.2592(4) 0.7818(4) 0.7706(3) 0.075(2) Uani 1 1 d D U . . .
F10 F 1.2918(3) 0.7992(4) 0.8257(3) 0.137(3) Uani 1 1 d D U . . .
F11 F 1.2740(3) 0.7300(3) 0.7533(3) 0.1024(17) Uani 1 1 d D U . . .
F12 F 1.2972(2) 0.8251(3) 0.7490(3) 0.0986(17) Uani 1 1 d D U . . .
O13 O 0.6846(3) 0.5364(3) 0.5416(2) 0.0684(13) Uani 1 1 d . . . . .
O14 O 0.5576(4) 0.6553(3) 0.7456(3) 0.0818(15) Uani 1 1 d . U . . .
O15 O 0.4904(3) 0.7504(3) 0.7292(3) 0.0838(17) Uani 1 1 d . . . . .
O16 O 0.4852(3) 0.8071(2) 0.6373(2) 0.0673(13) Uani 1 1 d . . . . .
O17 O 0.5406(3) 0.7267(3) 0.3858(2) 0.0655(13) Uani 1 1 d . . . . .
O18 O 1.2570(2) 0.5874(2) 0.15306(19) 0.0505(10) Uani 1 1 d . . . . .
N11 N 0.5713(3) 0.6071(2) 0.4567(2) 0.0449(11) Uani 1 1 d . . . . .
N12 N 0.8413(3) 0.6021(3) 0.3621(3) 0.0642(15) Uani 1 1 d . . . . .
N13 N 0.8508(5) 0.6159(5) 0.2243(3) 0.105(3) Uani 1 1 d . . . . .
N14 N 1.1702(3) 0.6201(2) 0.0963(2) 0.0484(12) Uani 1 1 d . . . . .
H14C H 1.1575 0.6304 0.0639 0.058 Uiso 1 1 calc R U . . .
C105 C 0.5725(3) 0.6378(3) 0.4165(3) 0.0521(15) Uani 1 1 d . . . . .
C106 C 0.6186(4) 0.6351(4) 0.3849(3) 0.068(2) Uani 1 1 d . . . . .
H10E H 0.6184 0.6573 0.3564 0.081 Uiso 1 1 calc R U . . .
C107 C 0.6663(4) 0.5982(4) 0.3959(3) 0.0639(18) Uani 1 1 d . . . . .
C108 C 0.6645(3) 0.5671(3) 0.4379(3) 0.0542(15) Uani 1 1 d . . . . .
H10F H 0.6955 0.5420 0.4463 0.065 Uiso 1 1 calc R U . . .
C109 C 0.6169(3) 0.5729(3) 0.4677(3) 0.0501(14) Uani 1 1 d . . . . .
C110 C 0.6132(4) 0.5403(3) 0.5134(3) 0.0555(15) Uani 1 1 d . . . . .
H11B H 0.5975 0.5639 0.5412 0.067 Uiso 1 1 calc R U . . .
H11C H 0.5751 0.4972 0.4967 0.067 Uiso 1 1 calc R U . . .
C111 C 0.6831(5) 0.5032(4) 0.5846(4) 0.073(2) Uani 1 1 d . . . . .
H11D H 0.7328 0.4980 0.6004 0.088 Uiso 1 1 calc R U . . .
H11E H 0.6443 0.4605 0.5670 0.088 Uiso 1 1 calc R U . . .
C112 C 0.6658(4) 0.5368(3) 0.6324(3) 0.0567(16) Uani 1 1 d . . . . .
C113 C 0.7139(7) 0.5936(4) 0.6673(4) 0.091(3) Uani 1 1 d . . . . .
H11F H 0.7591 0.6119 0.6605 0.110 Uiso 1 1 calc R U . . .
C114 C 0.7032(10) 0.6245(5) 0.7087(5) 0.118(5) Uani 1 1 d . . . . .
H11G H 0.7419 0.6626 0.7329 0.141 Uiso 1 1 calc R U . . .
C115 C 0.6421(8) 0.6054(6) 0.7182(4) 0.098(3) Uani 1 1 d . U . . .
C116 C 0.5855(5) 0.5457(6) 0.6858(5) 0.095(3) Uani 1 1 d . U . . .
H11H H 0.5406 0.5303 0.6939 0.114 Uiso 1 1 calc R U . . .
C117 C 0.5989(4) 0.5097(4) 0.6403(4) 0.0693(19) Uani 1 1 d . U . . .
H11A H 0.5637 0.4696 0.6170 0.083 Uiso 1 1 calc R U . . .
C118 C 0.6279(8) 0.6420(6) 0.7666(5) 0.108(3) Uani 1 1 d . U . . .
H11K H 0.6247 0.6172 0.7949 0.130 Uiso 1 1 calc R U . . .
H11L H 0.6707 0.6823 0.7858 0.130 Uiso 1 1 calc R U . . .
C119 C 0.5396(8) 0.6903(6) 0.7858(5) 0.107(4) Uani 1 1 d . . . . .
H11M H 0.5839 0.7288 0.8083 0.128 Uiso 1 1 calc R U . . .
H11N H 0.5282 0.6651 0.8123 0.128 Uiso 1 1 calc R U . . .
C120 C 0.4767(6) 0.7083(5) 0.7608(5) 0.099(3) Uani 1 1 d . . . . .
H12C H 0.4336 0.6700 0.7361 0.119 Uiso 1 1 calc R U . . .
H12N H 0.4617 0.7275 0.7914 0.119 Uiso 1 1 calc R U . . .
C121 C 0.4271(5) 0.7652(5) 0.6983(5) 0.089(3) Uani 1 1 d . . . . .
H12D H 0.3986 0.7735 0.7232 0.107 Uiso 1 1 calc R U . . .
H12E H 0.3929 0.7288 0.6653 0.107 Uiso 1 1 calc R U . . .
C122 C 0.4523(5) 0.8207(4) 0.6782(4) 0.082(2) Uani 1 1 d . . . . .
H12F H 0.4087 0.8338 0.6611 0.098 Uiso 1 1 calc R U . . .
H12G H 0.4899 0.8561 0.7108 0.098 Uiso 1 1 calc R U . . .
C123 C 0.5127(5) 0.8615(4) 0.6193(4) 0.078(2) Uani 1 1 d . . . . .
H12H H 0.5561 0.8935 0.6513 0.094 Uiso 1 1 calc R U . . .
H12I H 0.4724 0.8801 0.6078 0.094 Uiso 1 1 calc R U . . .
C124 C 0.5370(4) 0.8448(3) 0.5704(4) 0.0654(19) Uani 1 1 d . . . . .
C125 C 0.6116(4) 0.8509(3) 0.5788(4) 0.0678(19) Uani 1 1 d . . . . .
H12J H 0.6490 0.8694 0.6159 0.081 Uiso 1 1 calc R U . . .
C126 C 0.6323(4) 0.8301(4) 0.5335(4) 0.068(2) Uani 1 1 d . . . . .
H12K H 0.6837 0.8340 0.5403 0.082 Uiso 1 1 calc R U . . .
C127 C 0.5795(4) 0.8038(3) 0.4783(4) 0.066(2) Uani 1 1 d . . . . .
C128 C 0.5043(4) 0.7989(3) 0.4696(4) 0.0654(18) Uani 1 1 d . . . . .
H12L H 0.4671 0.7818 0.4324 0.078 Uiso 1 1 calc R U . . .
C129 C 0.4840(4) 0.8190(3) 0.5153(4) 0.0655(19) Uani 1 1 d . . . . .
H12M H 0.4327 0.8152 0.5088 0.079 Uiso 1 1 calc R U . . .
C130 C 0.6004(4) 0.7777(4) 0.4286(4) 0.070(2) Uani 1 1 d . . . . .
H13C H 0.6172 0.8122 0.4112 0.084 Uiso 1 1 calc R U . . .
H13D H 0.6437 0.7633 0.4435 0.084 Uiso 1 1 calc R U . . .
C131 C 0.5174(4) 0.6732(4) 0.4055(3) 0.0606(17) Uani 1 1 d . . . . .
H13E H 0.4684 0.6438 0.3771 0.073 Uiso 1 1 calc R U . . .
H13F H 0.5088 0.6866 0.4413 0.073 Uiso 1 1 calc R U . . .
C132 C 0.7178(5) 0.5944(5) 0.3638(3) 0.078(2) Uani 1 1 d . . . . .
C133 C 0.6921(5) 0.5882(6) 0.3049(4) 0.095(3) Uani 1 1 d . . . . .
H13G H 0.6410 0.5834 0.2849 0.114 Uiso 1 1 calc R U . . .
C134 C 0.7419(5) 0.5893(5) 0.2764(4) 0.086(3) Uani 1 1 d . . . . .
H13H H 0.7246 0.5810 0.2361 0.103 Uiso 1 1 calc R U . . .
C135 C 0.8176(5) 0.6026(6) 0.3074(3) 0.085(3) Uani 1 1 d . . . . .
C136 C 0.7911(4) 0.5980(3) 0.3893(3) 0.0558(15) Uani 1 1 d . . . . .
H13I H 0.8076 0.5976 0.4283 0.067 Uiso 1 1 calc R U . . .
C137 C 0.8728(5) 0.6109(5) 0.2784(3) 0.074(2) Uani 1 1 d . . . . .
C138 C 0.9469(4) 0.6196(4) 0.3068(3) 0.0559(16) Uani 1 1 d . . . . .
H13J H 0.9635 0.6207 0.3461 0.067 Uiso 1 1 calc R U . . .
C139 C 0.9967(4) 0.6266(3) 0.2794(3) 0.0566(16) Uani 1 1 d . . . . .
H13K H 1.0473 0.6299 0.2993 0.068 Uiso 1 1 calc R U . . .
C140 C 0.9762(4) 0.6291(4) 0.2230(3) 0.0593(17) Uani 1 1 d . . . . .
C141 C 0.9014(5) 0.6236(6) 0.1968(4) 0.090(3) Uani 1 1 d . . . . .
H14D H 0.8847 0.6252 0.1582 0.107 Uiso 1 1 calc R U . . .
C142 C 1.0292(4) 0.6308(3) 0.1918(3) 0.0514(14) Uani 1 1 d . . . . .
C143 C 1.0725(4) 0.5922(3) 0.1986(3) 0.0534(15) Uani 1 1 d . . . . .
H14E H 1.0701 0.5677 0.2253 0.064 Uiso 1 1 calc R U . . .
C144 C 1.1191(3) 0.5878(3) 0.1679(3) 0.0511(14) Uani 1 1 d . . . . .
H14F H 1.1480 0.5606 0.1736 0.061 Uiso 1 1 calc R U . . .
C145 C 1.1238(3) 0.6231(3) 0.1288(3) 0.0462(13) Uani 1 1 d . . . . .
C146 C 1.0807(4) 0.6626(3) 0.1213(3) 0.0513(14) Uani 1 1 d . . . . .
H14G H 1.0838 0.6876 0.0950 0.062 Uiso 1 1 calc R U . . .
C147 C 1.0338(4) 0.6655(3) 0.1518(3) 0.0543(15) Uani 1 1 d . . . . .
H14H H 1.0038 0.6917 0.1455 0.065 Uiso 1 1 calc R U . . .
C148 C 1.2333(3) 0.6027(3) 0.1104(3) 0.0433(13) Uani 1 1 d . . . . .
N15 N 1.2674(3) 0.6072(3) 0.0701(2) 0.0504(12) Uani 1 1 d . . . . .
H15C H 1.2546 0.6296 0.0463 0.060 Uiso 1 1 calc R U . . .
C149 C 1.3202(4) 0.5794(3) 0.0642(3) 0.0920(19) Uani 1 1 d G U . . .
C150 C 1.3583(4) 0.5550(3) 0.1055(2) 0.099(2) Uani 1 1 d G U . . .
H15D H 1.3509 0.5588 0.1409 0.119 Uiso 1 1 calc R U . . .
C151 C 1.4074(4) 0.5249(4) 0.0948(3) 0.108(2) Uani 1 1 d G U . . .
C152 C 1.4183(5) 0.5193(4) 0.0430(3) 0.119(2) Uani 1 1 d G U . . .
H15E H 1.4518 0.4988 0.0357 0.143 Uiso 1 1 calc R U . . .
C153 C 1.3801(5) 0.5438(4) 0.0017(2) 0.120(2) Uani 1 1 d G U . . .
C154 C 1.3311(4) 0.5738(3) 0.0124(2) 0.104(2) Uani 1 1 d G U . . .
H15F H 1.3050 0.5905 -0.0158 0.125 Uiso 1 1 calc R U . . .
C155 C 1.3779(9) 0.5306(6) -0.0591(7) 0.159(4) Uani 1 1 d D U . . .
F13 F 1.4065(7) 0.5800(5) -0.0694(4) 0.202(4) Uani 1 1 d D U . . .
F14 F 1.3998(7) 0.4846(5) -0.0731(4) 0.175(3) Uani 1 1 d D U . . .
F15 F 1.3015(8) 0.5075(6) -0.1036(5) 0.214(4) Uani 1 1 d D U . . .
C156 C 1.4456(7) 0.4969(6) 0.1386(5) 0.163(4) Uani 1 1 d D U . . .
F16 F 1.4270(6) 0.5020(5) 0.1841(4) 0.169(3) Uani 1 1 d D U . . .
F17 F 1.5187(6) 0.5165(6) 0.1538(4) 0.190(4) Uani 1 1 d D U . . .
F18 F 1.4269(7) 0.4344(5) 0.1168(5) 0.197(4) Uani 1 1 d D U . . .
O20 O 0.9099(5) 0.8825(4) 0.5984(5) 0.132(4) Uani 1 1 d . . . . .
O21 O 0.8610(2) 0.7433(2) 0.5810(2) 0.0600(12) Uani 1 1 d . . . . .
O22 O 0.9325(3) 0.6615(2) 0.5472(2) 0.0651(12) Uani 1 1 d . . . . .
O23 O 1.3054(3) 0.8118(2) 0.5618(2) 0.0587(11) Uani 1 1 d . . . . .
O24 O 1.7316(3) 0.9421(3) 0.0091(3) 0.0723(14) Uani 1 1 d . . . . .
N16 N 1.2585(3) 0.9564(2) 0.5622(2) 0.0516(12) Uani 1 1 d . . . . .
N17 N 1.4702(3) 0.9530(3) 0.4107(3) 0.0591(14) Uani 1 1 d . . . . .
N18 N 1.4499(4) 0.9779(3) 0.2724(3) 0.0683(16) Uani 1 1 d . . . . .
N19 N 1.6865(4) 0.9785(3) 0.0738(3) 0.0697(17) Uani 1 1 d . . . . .
H19C H 1.6942 1.0139 0.0632 0.084 Uiso 1 1 calc R U . . .
C157 C 1.2887(3) 0.9117(3) 0.5490(3) 0.0478(13) Uani 1 1 d . . . . .
C158 C 1.3237(3) 0.9131(3) 0.5088(3) 0.0514(14) Uani 1 1 d . . . . .
H15G H 1.3448 0.8815 0.5007 0.062 Uiso 1 1 calc R U . . .
C159 C 1.3280(4) 0.9594(3) 0.4806(3) 0.0526(14) Uani 1 1 d . . . . .
C160 C 1.2962(4) 1.0059(3) 0.4945(3) 0.0579(16) Uani 1 1 d . . . . .
H16D H 1.2985 1.0395 0.4766 0.069 Uiso 1 1 calc R U . . .
C161 C 1.2620(4) 1.0012(3) 0.5346(3) 0.0585(16) Uani 1 1 d . . . . .
C162 C 1.2260(5) 1.0482(4) 0.5499(5) 0.0761(15) Uani 0.495(5) 1 d . U P A -1
H16C H 1.2065 1.0374 0.5801 0.091 Uiso 0.495(5) 1 calc R U P A -1
H16E H 1.2661 1.0904 0.5666 0.091 Uiso 0.495(5) 1 calc R U P A -1
O19 O 1.1707(7) 1.0531(5) 0.5090(6) 0.076(2) Uani 0.495(5) 1 d . U P A -1
C163 C 1.1234(11) 1.0865(8) 0.5251(9) 0.078(2) Uani 0.495(5) 1 d . U P A -1
H16F H 1.0954 1.0978 0.4913 0.094 Uiso 0.495(5) 1 calc R U P A -1
H16G H 1.1567 1.1264 0.5545 0.094 Uiso 0.495(5) 1 calc R U P A -1
C164 C 1.0686(11) 1.0510(8) 0.5471(10) 0.082(2) Uani 0.495(5) 1 d . U P A -1
C165 C 1.0268(12) 0.9845(9) 0.5220(10) 0.092(2) Uani 0.495(5) 1 d . U P A -1
H165 H 1.0378 0.9617 0.4927 0.110 Uiso 0.495(5) 1 calc R U P A -1
C166 C 0.9718(13) 0.9545(9) 0.5399(11) 0.097(2) Uani 0.495(5) 1 d . U P A -1
H166 H 0.9455 0.9105 0.5228 0.117 Uiso 0.495(5) 1 calc R U P A -1
C167 C 0.9523(13) 0.9833(9) 0.5807(11) 0.096(2) Uani 0.495(5) 1 d . U P A -1
C168 C 1.0039(6) 1.0478(4) 0.6140(5) 0.0916(15) Uani 0.495(5) 1 d . U P A -1
H168 H 1.0055 1.0671 0.6506 0.110 Uiso 0.495(5) 1 calc R U P A -1
C169 C 1.0497(13) 1.0776(9) 0.5869(10) 0.086(2) Uani 0.495(5) 1 d . U P A -1
H169 H 1.0693 1.1226 0.5989 0.103 Uiso 0.495(5) 1 calc R U P A -1
C170 C 0.9303(7) 0.9475(5) 0.6247(6) 0.1054(19) Uani 0.495(5) 1 d . U P A -1
H17C H 0.9738 0.9607 0.6610 0.126 Uiso 0.495(5) 1 calc R U P A -1
H17D H 0.8874 0.9565 0.6327 0.126 Uiso 0.495(5) 1 calc R U P A -1
C16A C 1.2260(5) 1.0482(4) 0.5499(5) 0.0761(15) Uani 0.505(5) 1 d . U P A 2
H16H H 1.2281 1.0774 0.5250 0.091 Uiso 0.505(5) 1 calc R U P A 2
H16I H 1.1721 1.0256 0.5428 0.091 Uiso 0.505(5) 1 calc R U P A 2
O19' O 1.2576(7) 1.0792(5) 0.6002(6) 0.073(2) Uani 0.505(5) 1 d . U P A 2
C16B C 1.2117(10) 1.1114(7) 0.6166(9) 0.079(2) Uani 0.505(5) 1 d . U P A 2
H16J H 1.1957 1.1345 0.5882 0.095 Uiso 0.505(5) 1 calc R U P A 2
H16K H 1.2420 1.1429 0.6537 0.095 Uiso 0.505(5) 1 calc R U P A 2
C16C C 1.1427(11) 1.0674(8) 0.6214(9) 0.082(2) Uani 0.505(5) 1 d . U P A 2
C16D C 1.1332(10) 1.0042(7) 0.6237(9) 0.079(2) Uani 0.505(5) 1 d . U P A 2
H16L H 1.1726 0.9875 0.6241 0.095 Uiso 0.505(5) 1 calc R U P A 2
C16E C 1.0664(11) 0.9675(8) 0.6255(10) 0.089(2) Uani 0.505(5) 1 d . U P A 2
H16M H 1.0600 0.9248 0.6261 0.106 Uiso 0.505(5) 1 calc R U P A 2
C16F C 1.0093(12) 0.9885(8) 0.6263(10) 0.091(2) Uani 0.505(5) 1 d . U P A 2
C16G C 1.0039(6) 1.0478(4) 0.6140(5) 0.0916(15) Uani 0.505(5) 1 d . U P A 2
H16N H 0.9588 1.0580 0.6044 0.110 Uiso 0.505(5) 1 calc R U P A 2
C16H C 1.0799(12) 1.0902(9) 0.6188(10) 0.086(2) Uani 0.505(5) 1 d . U P A 2
H16O H 1.0875 1.1335 0.6203 0.103 Uiso 0.505(5) 1 calc R U P A 2
C17A C 0.9303(7) 0.9475(5) 0.6247(6) 0.1054(19) Uani 0.505(5) 1 d . U P A 2
H17E H 0.9309 0.9524 0.6642 0.126 Uiso 0.505(5) 1 calc R U P A 2
H17F H 0.8914 0.9636 0.6039 0.126 Uiso 0.505(5) 1 calc R U P A 2
C171 C 0.8522(5) 0.8460(5) 0.6064(5) 0.090(3) Uani 1 1 d . . . . .
H17Q H 0.8134 0.8665 0.6030 0.108 Uiso 1 1 calc R U . . .
H17R H 0.8686 0.8407 0.6454 0.108 Uiso 1 1 calc R U . . .
C172 C 0.8178(4) 0.7823(4) 0.5644(4) 0.069(2) Uani 1 1 d . . . . .
H17G H 0.7653 0.7621 0.5623 0.083 Uiso 1 1 calc R U . . .
H17H H 0.8161 0.7871 0.5261 0.083 Uiso 1 1 calc R U . . .
C173 C 0.8202(4) 0.6804(4) 0.5494(3) 0.0663(19) Uani 1 1 d . . . . .
H17I H 0.8051 0.6777 0.5081 0.080 Uiso 1 1 calc R U . . .
H17J H 0.7737 0.6646 0.5582 0.080 Uiso 1 1 calc R U . . .
C174 C 0.8686(4) 0.6407(4) 0.5641(4) 0.069(2) Uani 1 1 d . . . . .
H17K H 0.8858 0.6449 0.6057 0.082 Uiso 1 1 calc R U . . .
H17L H 0.8391 0.5956 0.5442 0.082 Uiso 1 1 calc R U . . .
C175 C 0.9859(5) 0.6303(4) 0.5628(4) 0.071(2) Uani 1 1 d . . . . .
H17M H 0.9632 0.5852 0.5411 0.085 Uiso 1 1 calc R U . . .
H17N H 1.0002 0.6324 0.6039 0.085 Uiso 1 1 calc R U . . .
C176 C 1.0553(5) 0.6617(3) 0.5501(4) 0.0629(18) Uani 1 1 d . . . . .
C177 C 1.1266(5) 0.6818(3) 0.5900(3) 0.0628(18) Uani 1 1 d . . . . .
H17O H 1.1333 0.6736 0.6263 0.075 Uiso 1 1 calc R U . . .
C178 C 1.1896(4) 0.7141(3) 0.5788(3) 0.0623(17) Uani 1 1 d . . . . .
H17P H 1.2384 0.7277 0.6075 0.075 Uiso 1 1 calc R U . . .
C179 C 1.1822(5) 0.7264(3) 0.5268(3) 0.0602(17) Uani 1 1 d . . . . .
C180 C 1.1098(5) 0.7043(4) 0.4847(3) 0.0648(18) Uani 1 1 d . . . . .
H18D H 1.1031 0.7119 0.4483 0.078 Uiso 1 1 calc R U . . .
C181 C 1.0478(5) 0.6712(4) 0.4966(4) 0.0664(18) Uani 1 1 d . . . . .
H18E H 0.9992 0.6548 0.4674 0.080 Uiso 1 1 calc R U . . .
C182 C 1.2488(5) 0.7641(4) 0.5143(3) 0.0649(18) Uani 1 1 d . . . . .
H18F H 1.2718 0.7348 0.4996 0.078 Uiso 1 1 calc R U . . .
H18G H 1.2302 0.7841 0.4839 0.078 Uiso 1 1 calc R U . . .
C183 C 1.2815(4) 0.8625(3) 0.5812(3) 0.0519(14) Uani 1 1 d . . . . .
H18H H 1.3121 0.8827 0.6220 0.062 Uiso 1 1 calc R U . . .
H18I H 1.2280 0.8448 0.5778 0.062 Uiso 1 1 calc R U . . .
C184 C 1.3654(4) 0.9636(3) 0.4382(3) 0.0537(15) Uani 1 1 d . . . . .
C185 C 1.3366(4) 0.9810(3) 0.3885(3) 0.0604(17) Uani 1 1 d . . . . .
H18J H 1.2911 0.9904 0.3804 0.072 Uiso 1 1 calc R U . . .
C186 C 1.3757(4) 0.9843(3) 0.3512(3) 0.0607(17) Uani 1 1 d . . . . .
H18K H 1.3572 0.9962 0.3171 0.073 Uiso 1 1 calc R U . . .
C187 C 1.4417(4) 0.9703(3) 0.3635(3) 0.0584(16) Uani 1 1 d . . . . .
C188 C 1.4313(4) 0.9490(3) 0.4469(3) 0.0568(16) Uani 1 1 d . . . . .
H18L H 1.4501 0.9354 0.4799 0.068 Uiso 1 1 calc R U . . .
C189 C 1.4854(4) 0.9739(3) 0.3247(3) 0.0615(18) Uani 1 1 d . . . . .
C190 C 1.5576(4) 0.9719(4) 0.3412(3) 0.067(2) Uani 1 1 d . . . . .
H19D H 1.5813 0.9695 0.3787 0.081 Uiso 1 1 calc R U . . .
C191 C 1.5962(4) 0.9734(4) 0.3036(3) 0.071(2) Uani 1 1 d . . . . .
H19E H 1.6463 0.9725 0.3149 0.085 Uiso 1 1 calc R U . . .
C192 C 1.5601(4) 0.9762(4) 0.2494(3) 0.072(2) Uani 1 1 d . . . . .
C193 C 1.4867(4) 0.9792(4) 0.2360(3) 0.069(2) Uani 1 1 d . . . . .
H19F H 1.4620 0.9823 0.1990 0.082 Uiso 1 1 calc R U . . .
C194 C 1.5950(4) 0.9761(4) 0.2044(3) 0.073(2) Uani 1 1 d . . . . .
C195 C 1.5567(4) 0.9332(4) 0.1516(4) 0.073(2) Uani 1 1 d . . . . .
H19G H 1.5089 0.9026 0.1447 0.087 Uiso 1 1 calc R U . . .
C196 C 1.5859(4) 0.9335(4) 0.1089(3) 0.0678(19) Uani 1 1 d . . . . .
H19H H 1.5578 0.9040 0.0727 0.081 Uiso 1 1 calc R U . . .
C197 C 1.6562(4) 0.9769(4) 0.1182(3) 0.0654(18) Uani 1 1 d . . . . .
C198 C 1.6952(4) 1.0196(4) 0.1713(4) 0.072(2) Uani 1 1 d . . . . .
H19I H 1.7434 1.0498 0.1784 0.086 Uiso 1 1 calc R U . . .
C199 C 1.6653(5) 1.0192(4) 0.2137(4) 0.075(2) Uani 1 1 d . . . . .
H19J H 1.6932 1.0487 0.2499 0.090 Uiso 1 1 calc R U . . .
C200 C 1.7048(4) 0.9335(4) 0.0457(4) 0.0664(19) Uani 1 1 d . . . . .
N20 N 1.6911(4) 0.8779(3) 0.0620(3) 0.0772(19) Uani 1 1 d . . . . .
H20A H 1.6685 0.8742 0.0870 0.093 Uiso 1 1 calc R U . . .
C201 C 1.7109(4) 0.8272(3) 0.0410(4) 0.125(3) Uani 1 1 d G U . . .
C202 C 1.7166(4) 0.7847(4) 0.0742(3) 0.130(3) Uani 1 1 d G U . . .
H202 H 1.7079 0.7915 0.1091 0.156 Uiso 1 1 calc R U . . .
C203 C 1.7351(5) 0.7322(3) 0.0563(4) 0.140(3) Uani 1 1 d G U . . .
C204 C 1.7479(5) 0.7222(3) 0.0052(4) 0.136(3) Uani 1 1 d G U . . .
H204 H 1.7605 0.6864 -0.0070 0.163 Uiso 1 1 calc R U . . .
C205 C 1.7422(5) 0.7647(4) -0.0280(3) 0.137(3) Uani 1 1 d G U . . .
C206 C 1.7237(5) 0.8172(4) -0.0101(4) 0.133(3) Uani 1 1 d G U . . .
H206 H 1.7198 0.8462 -0.0328 0.160 Uiso 1 1 calc R U . . .
C207 C 1.7589(10) 0.7558(7) -0.0786(7) 0.180(5) Uani 1 1 d D U . . .
F19 F 1.7896(5) 0.7179(4) -0.0912(4) 0.143(3) Uani 1 1 d D U . . .
F20 F 1.7010(8) 0.7547(6) -0.1225(6) 0.221(5) Uani 1 1 d D U . . .
F21 F 1.7981(8) 0.8111(5) -0.0908(5) 0.192(4) Uani 1 1 d D U . . .
C208 C 1.7489(9) 0.6929(7) 0.0942(7) 0.173(4) Uani 1 1 d D U . . .
F22 F 1.7581(7) 0.6421(4) 0.0759(5) 0.193(3) Uani 1 1 d D U . . .
F23 F 1.7001(6) 0.6792(5) 0.1205(6) 0.189(3) Uani 1 1 d D U . . .
F24 F 1.8183(8) 0.7241(5) 0.1414(6) 0.219(4) Uani 1 1 d D U . . .
C209 C 1.9636(4) 0.7283(3) -0.0009(4) 0.112(3) Uani 1 1 d G U . . .
H209 H 1.9674 0.6873 -0.0056 0.135 Uiso 1 1 calc R U . . .
C210 C 1.9434(4) 0.7529(4) 0.0435(3) 0.110(3) Uani 1 1 d G U . . .
H210 H 1.9334 0.7287 0.0692 0.132 Uiso 1 1 calc R U . . .
C211 C 1.9379(5) 0.8129(4) 0.0504(3) 0.119(3) Uani 1 1 d G U . . .
H211 H 1.9241 0.8297 0.0808 0.143 Uiso 1 1 calc R U . . .
C212 C 1.9525(5) 0.8484(3) 0.0129(4) 0.119(3) Uani 1 1 d G U . . .
H212 H 1.9487 0.8894 0.0175 0.143 Uiso 1 1 calc R U . . .
C213 C 1.9727(5) 0.8238(4) -0.0316(3) 0.119(3) Uani 1 1 d G U . . .
H213 H 1.9827 0.8481 -0.0572 0.142 Uiso 1 1 calc R U . . .
C214 C 1.9783(4) 0.7638(5) -0.0384(3) 0.129(5) Uani 1 1 d G . . . .
H214 H 1.9921 0.7470 -0.0688 0.155 Uiso 1 1 calc R U . . .
N21 N 0.5448(6) 0.6618(7) 0.2442(5) 0.133(4) Uani 1 1 d D . . . .
C215 C 0.4898(6) 0.6611(5) 0.2502(4) 0.089(3) Uani 1 1 d D . . . .
C216 C 0.4188(5) 0.6595(4) 0.2566(4) 0.079(2) Uani 1 1 d D . . . .
H21B H 0.4281 0.6939 0.2892 0.119 Uiso 1 1 calc R U . . .
H21C H 0.3947 0.6188 0.2629 0.119 Uiso 1 1 calc R U . . .
H21D H 0.3853 0.6647 0.2219 0.119 Uiso 1 1 calc R U . . .
N22 N 0.0448(6) 0.0369(6) 0.0854(5) 0.125(3) Uani 1 1 d . . . . .
C217 C 0.0811(6) 0.0230(5) 0.0599(5) 0.094(3) Uani 1 1 d . . . . .
C218 C 0.1251(8) 0.0090(8) 0.0316(6) 0.142(6) Uani 1 1 d . . . . .
H21E H 0.1655 0.0478 0.0357 0.213 Uiso 1 1 calc R U . . .
H21F H 0.0944 -0.0103 -0.0088 0.213 Uiso 1 1 calc R U . . .
H21G H 0.1474 -0.0207 0.0474 0.213 Uiso 1 1 calc R U . . .
N23 N 0.2106(5) 0.0370(4) 0.3034(4) 0.089(2) Uani 1 1 d . . . . .
C219 C 0.1556(5) 0.0156(4) 0.2649(4) 0.070(2) Uani 1 1 d . . . . .
C220 C 0.0855(5) -0.0103(4) 0.2166(4) 0.082(2) Uani 1 1 d . . . . .
H22B H 0.0429 -0.0146 0.2300 0.123 Uiso 1 1 calc R U . . .
H22C H 0.0812 -0.0519 0.1956 0.123 Uiso 1 1 calc R U . . .
H22D H 0.0847 0.0182 0.1915 0.123 Uiso 1 1 calc R U . . .
N24 N 1.2324(8) 0.6511(8) -0.1375(7) 0.083(4) Uani 0.5 1 d . U P . .
C221 C 1.2521(12) 0.6240(12) -0.1638(8) 0.094(5) Uani 0.5 1 d . U P . .
C222 C 1.2795(13) 0.5861(13) -0.2005(8) 0.105(5) Uani 0.5 1 d . U P . .
H22E H 1.3293 0.6120 -0.1990 0.158 Uiso 0.5 1 calc R U P . .
H22F H 1.2437 0.5723 -0.2398 0.158 Uiso 0.5 1 calc R U P . .
H22G H 1.2836 0.5490 -0.1868 0.158 Uiso 0.5 1 calc R U P . .
N25 N 1.2344(12) 1.2487(10) 0.6233(10) 0.135(7) Uani 0.5 1 d D U P . .
C223 C 1.2340(12) 1.2569(10) 0.6675(11) 0.113(7) Uani 0.5 1 d D U P . .
C224 C 1.2427(10) 1.2669(9) 0.7272(10) 0.111(7) Uani 0.5 1 d D U P . .
H22H H 1.2198 1.2264 0.7344 0.167 Uiso 0.5 1 calc R U P . .
H22I H 1.2176 1.2964 0.7368 0.167 Uiso 0.5 1 calc R U P . .
H22J H 1.2967 1.2845 0.7508 0.167 Uiso 0.5 1 calc R U P . .

loop_
_atom_site_aniso_label
_atom_site_aniso_U_11
_atom_site_aniso_U_22
_atom_site_aniso_U_33
_atom_site_aniso_U_23
_atom_site_aniso_U_13
_atom_site_aniso_U_12
O1 0.058(3) 0.062(3) 0.066(3) 0.021(2) 0.036(2) 0.014(2)
O2 0.061(3) 0.054(2) 0.053(2) 0.016(2) 0.024(2) 0.018(2)
O3 0.065(3) 0.052(2) 0.049(2) 0.016(2) 0.017(2) 0.019(2)
O4 0.059(3) 0.062(3) 0.060(3) 0.016(2) 0.034(2) 0.011(2)
O5 0.059(3) 0.062(3) 0.073(3) 0.020(2) 0.040(2) 0.024(2)
O6 0.042(2) 0.062(3) 0.061(3) 0.011(2) 0.027(2) 0.0209(19)
N1 0.038(2) 0.052(3) 0.054(3) 0.026(2) 0.020(2) 0.017(2)
N2 0.053(3) 0.069(3) 0.070(4) 0.027(3) 0.032(3) 0.024(3)
N3 0.053(3) 0.069(3) 0.065(4) 0.023(3) 0.032(3) 0.018(3)
N4 0.042(3) 0.060(3) 0.048(3) 0.014(2) 0.027(2) 0.016(2)
C1 0.041(3) 0.051(3) 0.060(4) 0.024(3) 0.019(3) 0.020(3)
C2 0.045(3) 0.054(3) 0.059(4) 0.022(3) 0.024(3) 0.025(3)
C3 0.041(3) 0.052(3) 0.056(4) 0.025(3) 0.022(3) 0.019(3)
C4 0.040(3) 0.053(3) 0.059(4) 0.022(3) 0.025(3) 0.017(3)
C5 0.046(3) 0.055(4) 0.054(3) 0.029(3) 0.023(3) 0.021(3)
C6 0.046(3) 0.047(3) 0.062(4) 0.022(3) 0.027(3) 0.016(3)
C7 0.062(4) 0.057(4) 0.074(5) 0.021(3) 0.036(4) 0.022(3)
C8 0.054(4) 0.047(3) 0.063(4) 0.012(3) 0.030(3) 0.013(3)
C9 0.066(4) 0.066(4) 0.083(5) 0.027(4) 0.040(4) 0.030(4)
C10 0.084(5) 0.066(4) 0.072(5) 0.026(4) 0.052(4) 0.028(4)
C11 0.066(4) 0.047(3) 0.062(4) 0.012(3) 0.029(4) 0.011(3)
C12 0.062(4) 0.059(4) 0.078(5) 0.027(4) 0.035(4) 0.029(3)
C13 0.065(4) 0.065(4) 0.077(5) 0.026(4) 0.047(4) 0.028(3)
C14 0.083(5) 0.057(4) 0.063(4) 0.011(3) 0.032(4) 0.020(4)
C15 0.069(4) 0.062(4) 0.047(3) 0.016(3) 0.023(3) 0.027(3)
C16 0.066(4) 0.068(4) 0.050(4) 0.021(3) 0.018(3) 0.028(3)
C17 0.079(5) 0.049(4) 0.064(4) 0.022(3) 0.036(4) 0.018(3)
C18 0.061(4) 0.058(4) 0.071(5) 0.019(3) 0.038(4) 0.014(3)
C19 0.061(4) 0.086(5) 0.071(5) 0.020(4) 0.034(4) 0.008(4)
C20 0.054(4) 0.053(3) 0.059(4) 0.008(3) 0.026(3) 0.007(3)
C21 0.065(4) 0.062(4) 0.058(4) 0.008(3) 0.024(4) 0.009(3)
C22 0.057(4) 0.065(4) 0.062(4) 0.014(3) 0.028(4) 0.016(3)
C23 0.074(4) 0.055(4) 0.054(4) 0.016(3) 0.028(4) 0.029(3)
C24 0.053(4) 0.070(4) 0.060(4) 0.013(4) 0.015(3) 0.016(3)
C25 0.056(4) 0.067(4) 0.078(5) 0.020(4) 0.026(4) 0.016(3)
C26 0.054(4) 0.064(4) 0.065(4) 0.022(3) 0.027(3) 0.024(3)
C27 0.053(3) 0.047(3) 0.064(4) 0.021(3) 0.019(3) 0.017(3)
C28 0.039(3) 0.059(4) 0.071(4) 0.028(3) 0.028(3) 0.022(3)
C29 0.047(4) 0.074(4) 0.064(4) 0.024(4) 0.031(3) 0.020(3)
C30 0.039(3) 0.065(4) 0.056(4) 0.015(3) 0.022(3) 0.015(3)
C31 0.041(3) 0.054(3) 0.061(4) 0.021(3) 0.024(3) 0.019(3)
C32 0.049(3) 0.056(4) 0.073(4) 0.024(3) 0.030(3) 0.021(3)
C33 0.044(3) 0.050(3) 0.058(4) 0.018(3) 0.023(3) 0.017(3)
C34 0.038(3) 0.057(3) 0.055(4) 0.012(3) 0.021(3) 0.014(3)
C35 0.047(3) 0.062(4) 0.055(4) 0.009(3) 0.026(3) 0.015(3)
C36 0.043(3) 0.058(4) 0.060(4) 0.021(3) 0.025(3) 0.022(3)
C37 0.041(3) 0.076(4) 0.062(4) 0.018(3) 0.024(3) 0.016(3)
C38 0.045(3) 0.053(3) 0.052(3) 0.013(3) 0.026(3) 0.019(3)
C39 0.051(3) 0.062(4) 0.059(4) 0.030(3) 0.030(3) 0.023(3)
C40 0.044(3) 0.054(3) 0.066(4) 0.025(3) 0.022(3) 0.020(3)
C41 0.047(3) 0.048(3) 0.060(4) 0.014(3) 0.029(3) 0.016(3)
C42 0.053(4) 0.071(4) 0.057(4) 0.028(3) 0.031(3) 0.030(3)
C43 0.042(3) 0.060(4) 0.056(4) 0.023(3) 0.023(3) 0.020(3)
C44 0.045(3) 0.049(3) 0.052(3) 0.019(3) 0.026(3) 0.016(3)
N5 0.039(3) 0.057(3) 0.059(3) 0.010(3) 0.026(2) 0.020(2)
C45 0.046(3) 0.051(3) 0.056(4) 0.021(3) 0.031(3) 0.024(3)
C46 0.047(3) 0.051(3) 0.052(3) 0.015(3) 0.026(3) 0.020(3)
C47 0.050(3) 0.058(4) 0.056(4) 0.023(3) 0.025(3) 0.023(3)
C48 0.056(4) 0.061(4) 0.052(4) 0.020(3) 0.025(3) 0.024(3)
C49 0.054(4) 0.058(4) 0.051(4) 0.013(3) 0.025(3) 0.022(3)
C50 0.046(3) 0.051(3) 0.058(4) 0.018(3) 0.027(3) 0.022(3)
C51 0.058(4) 0.090(5) 0.074(5) 0.021(4) 0.032(4) 0.034(4)
F1 0.069(3) 0.127(4) 0.138(5) -0.009(4) 0.032(3) 0.056(3)
F2 0.052(3) 0.127(4) 0.222(7) 0.068(5) 0.049(4) 0.028(3)
F3 0.096(4) 0.210(6) 0.095(4) 0.039(4) 0.028(3) 0.099(4)
C52 0.060(4) 0.059(4) 0.078(5) 0.013(3) 0.028(4) 0.029(3)
F4 0.088(3) 0.069(3) 0.117(4) -0.013(3) 0.045(3) 0.020(2)
F5 0.126(4) 0.094(3) 0.085(3) 0.022(3) 0.069(3) 0.047(3)
F6 0.101(4) 0.119(4) 0.095(4) -0.016(3) 0.012(3) 0.075(3)
O7 0.068(3) 0.101(4) 0.063(3) 0.031(3) 0.024(3) 0.004(3)
O8 0.088(5) 0.249(9) 0.386(14) 0.258(11) 0.102(7) 0.088(6)
O9 0.091(5) 0.163(7) 0.151(8) 0.106(7) 0.070(5) 0.061(5)
O10 0.114(5) 0.111(5) 0.115(6) 0.064(5) 0.068(5) 0.055(4)
O11 0.056(3) 0.072(3) 0.049(3) 0.016(2) 0.024(2) 0.003(2)
O12 0.041(2) 0.076(3) 0.059(3) 0.028(2) 0.024(2) 0.016(2)
N6 0.054(3) 0.057(3) 0.054(3) 0.017(3) 0.030(3) 0.015(3)
N7 0.052(3) 0.071(3) 0.050(3) 0.012(3) 0.027(3) 0.012(3)
N8 0.048(3) 0.080(4) 0.054(3) 0.021(3) 0.026(3) 0.021(3)
N9 0.039(2) 0.074(3) 0.048(3) 0.023(3) 0.023(2) 0.017(2)
C53 0.051(3) 0.049(3) 0.042(3) 0.009(3) 0.018(3) 0.013(3)
C54 0.048(3) 0.046(3) 0.042(3) 0.009(3) 0.021(3) 0.015(3)
C55 0.055(3) 0.044(3) 0.048(3) 0.014(3) 0.027(3) 0.019(3)
C56 0.049(3) 0.054(3) 0.050(3) 0.014(3) 0.022(3) 0.011(3)
C57 0.054(4) 0.061(4) 0.049(4) 0.015(3) 0.025(3) 0.013(3)
C58 0.076(5) 0.072(5) 0.049(4) 0.014(4) 0.022(4) -0.004(4)
C59 0.069(5) 0.124(8) 0.113(8) 0.064(7) 0.032(5) 0.027(5)
C60 0.038(4) 0.128(9) 0.144(10) 0.075(8) 0.015(5) 0.018(5)
C61 0.054(5) 0.206(14) 0.138(11) 0.113(11) 0.028(6) 0.029(7)
C62 0.066(7) 0.32(3) 0.180(15) 0.161(18) 0.043(8) 0.075(11)
C63 0.074(5) 0.252(10) 0.387(15) 0.256(11) 0.090(8) 0.079(6)
C64 0.061(6) 0.157(13) 0.36(3) 0.173(17) 0.008(11) 0.017(7)
C65 0.064(6) 0.109(9) 0.168(13) 0.064(9) 0.001(7) 0.013(6)
C66 0.088(6) 0.265(10) 0.388(15) 0.258(11) 0.088(8) 0.077(7)
C67 0.086(8) 0.222(18) 0.24(2) 0.178(17) 0.024(10) 0.042(10)
C68 0.085(7) 0.196(15) 0.150(13) 0.118(13) 0.033(8) 0.046(8)
C69 0.087(7) 0.194(14) 0.147(12) 0.111(11) 0.076(8) 0.068(8)
C70 0.160(13) 0.167(12) 0.151(12) 0.110(11) 0.104(11) 0.102(11)
C71 0.129(9) 0.098(7) 0.118(9) 0.052(7) 0.067(8) 0.039(7)
C72 0.083(5) 0.071(5) 0.080(5) 0.024(4) 0.040(5) 0.011(4)
C73 0.063(5) 0.076(5) 0.107(7) 0.020(5) 0.041(5) 0.015(4)
C74 0.058(4) 0.104(6) 0.099(6) 0.040(5) 0.045(5) 0.020(4)
C75 0.042(3) 0.071(4) 0.054(4) 0.013(3) 0.017(3) 0.003(3)
C76 0.062(4) 0.069(4) 0.065(4) 0.017(4) 0.030(4) 0.016(3)
C77 0.081(5) 0.079(5) 0.082(5) 0.033(4) 0.052(5) 0.025(4)
C78 0.054(4) 0.084(5) 0.055(4) 0.018(4) 0.016(3) 0.003(4)
C79 0.053(4) 0.068(4) 0.053(4) 0.015(3) 0.025(3) 0.014(3)
C80 0.054(3) 0.051(3) 0.055(4) 0.016(3) 0.033(3) 0.020(3)
C81 0.046(3) 0.069(4) 0.050(4) 0.020(3) 0.024(3) 0.015(3)
C82 0.052(4) 0.071(4) 0.055(4) 0.024(3) 0.026(3) 0.025(3)
C83 0.052(3) 0.059(3) 0.044(3) 0.014(3) 0.025(3) 0.022(3)
C84 0.053(4) 0.072(4) 0.041(3) 0.010(3) 0.019(3) 0.012(3)
C85 0.047(3) 0.050(3) 0.055(4) 0.012(3) 0.025(3) 0.020(3)
C86 0.048(3) 0.063(4) 0.046(3) 0.016(3) 0.022(3) 0.018(3)
C87 0.045(3) 0.068(4) 0.054(4) 0.013(3) 0.024(3) 0.017(3)
C88 0.044(3) 0.061(4) 0.052(4) 0.017(3) 0.025(3) 0.019(3)
C89 0.046(3) 0.086(5) 0.048(3) 0.022(3) 0.022(3) 0.022(3)
C90 0.044(3) 0.065(4) 0.057(4) 0.021(3) 0.027(3) 0.022(3)
C91 0.045(3) 0.066(4) 0.050(4) 0.016(3) 0.020(3) 0.018(3)
C92 0.040(3) 0.067(4) 0.056(4) 0.019(3) 0.023(3) 0.016(3)
C93 0.044(3) 0.067(4) 0.053(4) 0.024(3) 0.027(3) 0.025(3)
C94 0.044(3) 0.065(4) 0.052(4) 0.024(3) 0.024(3) 0.017(3)
C95 0.046(3) 0.060(4) 0.059(4) 0.022(3) 0.027(3) 0.017(3)
C96 0.044(3) 0.057(3) 0.052(3) 0.020(3) 0.028(3) 0.022(3)
N10 0.041(2) 0.074(3) 0.048(3) 0.023(3) 0.028(2) 0.024(2)
C97 0.048(3) 0.061(4) 0.051(3) 0.019(3) 0.028(3) 0.024(3)
C98 0.043(3) 0.058(3) 0.045(3) 0.013(3) 0.024(3) 0.017(3)
C99 0.049(3) 0.053(3) 0.043(3) 0.009(3) 0.019(3) 0.016(3)
C100 0.051(3) 0.066(4) 0.051(3) 0.018(3) 0.023(3) 0.027(3)
C101 0.043(3) 0.073(4) 0.050(4) 0.014(3) 0.017(3) 0.021(3)
C102 0.044(3) 0.065(4) 0.056(4) 0.021(3) 0.028(3) 0.022(3)
C103 0.052(3) 0.057(3) 0.049(3) 0.018(3) 0.018(3) 0.015(3)
F7 0.073(3) 0.081(3) 0.075(3) 0.042(2) 0.028(2) 0.026(2)
F8 0.079(3) 0.086(3) 0.071(3) 0.014(2) 0.049(2) 0.010(2)
F9 0.049(2) 0.074(2) 0.070(2) 0.033(2) 0.0187(19) 0.0033(18)
C104 0.046(4) 0.107(6) 0.077(5) 0.032(4) 0.027(4) 0.026(4)
F10 0.048(3) 0.235(7) 0.091(4) 0.020(5) 0.007(3) 0.024(4)
F11 0.058(3) 0.104(4) 0.159(5) 0.037(4) 0.045(3) 0.042(3)
F12 0.041(2) 0.112(4) 0.147(5) 0.060(4) 0.031(3) 0.021(2)
O13 0.049(3) 0.102(4) 0.073(3) 0.040(3) 0.026(2) 0.040(3)
O14 0.115(4) 0.094(3) 0.069(3) 0.031(3) 0.051(3) 0.059(3)
O15 0.073(4) 0.105(4) 0.104(5) 0.034(4) 0.052(4) 0.050(3)
O16 0.062(3) 0.063(3) 0.084(4) 0.014(3) 0.029(3) 0.031(2)
O17 0.064(3) 0.085(3) 0.069(3) 0.039(3) 0.035(3) 0.036(3)
O18 0.045(2) 0.072(3) 0.054(2) 0.030(2) 0.029(2) 0.029(2)
N11 0.038(2) 0.054(3) 0.047(3) 0.011(2) 0.021(2) 0.017(2)
N12 0.055(3) 0.087(4) 0.061(4) 0.019(3) 0.029(3) 0.032(3)
N13 0.080(5) 0.191(10) 0.073(5) 0.033(6) 0.041(4) 0.077(6)
N14 0.047(3) 0.065(3) 0.051(3) 0.029(3) 0.027(2) 0.028(2)
C105 0.039(3) 0.076(4) 0.046(3) 0.015(3) 0.020(3) 0.022(3)
C106 0.053(4) 0.116(6) 0.058(4) 0.041(4) 0.033(3) 0.043(4)
C107 0.048(4) 0.102(5) 0.052(4) 0.015(4) 0.021(3) 0.041(4)
C108 0.038(3) 0.077(4) 0.054(4) 0.015(3) 0.019(3) 0.027(3)
C109 0.040(3) 0.058(4) 0.049(3) 0.010(3) 0.015(3) 0.016(3)
C110 0.042(3) 0.060(4) 0.073(4) 0.026(3) 0.025(3) 0.021(3)
C111 0.068(5) 0.095(6) 0.073(5) 0.038(5) 0.024(4) 0.043(4)
C112 0.062(4) 0.055(4) 0.062(4) 0.030(3) 0.022(3) 0.026(3)
C113 0.131(8) 0.060(5) 0.053(5) 0.026(4) 0.012(5) 0.004(5)
C114 0.212(16) 0.074(6) 0.073(7) 0.035(5) 0.042(8) 0.056(8)
C115 0.142(6) 0.104(5) 0.065(4) 0.019(4) 0.020(5) 0.090(4)
C116 0.075(5) 0.155(8) 0.104(6) 0.075(6) 0.047(5) 0.073(5)
C117 0.053(4) 0.082(5) 0.078(5) 0.030(4) 0.016(4) 0.035(4)
C118 0.143(6) 0.113(5) 0.082(5) 0.022(4) 0.033(5) 0.073(5)
C119 0.157(11) 0.124(8) 0.084(7) 0.047(6) 0.068(8) 0.077(8)
C120 0.098(7) 0.122(8) 0.101(7) 0.020(6) 0.069(7) 0.041(6)
C121 0.069(5) 0.102(6) 0.120(8) 0.024(6) 0.058(6) 0.043(5)
C122 0.066(5) 0.094(6) 0.103(7) 0.018(5) 0.034(5) 0.055(5)
C123 0.081(5) 0.063(5) 0.095(6) 0.018(4) 0.028(5) 0.035(4)
C124 0.070(5) 0.049(4) 0.081(5) 0.022(4) 0.023(4) 0.028(3)
C125 0.060(4) 0.055(4) 0.076(5) 0.021(4) 0.006(4) 0.018(3)
C126 0.043(3) 0.066(4) 0.090(6) 0.032(4) 0.012(4) 0.015(3)
C127 0.051(4) 0.063(4) 0.093(6) 0.041(4) 0.027(4) 0.019(3)
C128 0.052(4) 0.065(4) 0.080(5) 0.029(4) 0.014(4) 0.026(3)
C129 0.050(4) 0.062(4) 0.086(5) 0.023(4) 0.018(4) 0.026(3)
C130 0.054(4) 0.077(5) 0.092(6) 0.039(5) 0.034(4) 0.024(4)
C131 0.054(4) 0.084(5) 0.066(4) 0.035(4) 0.032(3) 0.037(4)
C132 0.061(4) 0.141(8) 0.052(4) 0.027(5) 0.033(4) 0.052(5)
C133 0.074(5) 0.162(10) 0.077(6) 0.041(6) 0.041(5) 0.062(6)
C134 0.068(5) 0.148(8) 0.067(5) 0.046(6) 0.039(4) 0.052(5)
C135 0.069(5) 0.168(9) 0.053(4) 0.039(5) 0.035(4) 0.073(6)
C136 0.051(4) 0.079(4) 0.055(4) 0.023(3) 0.031(3) 0.032(3)
C137 0.061(4) 0.122(7) 0.059(4) 0.023(4) 0.033(4) 0.047(5)
C138 0.049(3) 0.089(5) 0.048(3) 0.022(3) 0.027(3) 0.037(3)
C139 0.051(3) 0.076(4) 0.058(4) 0.014(3) 0.030(3) 0.035(3)
C140 0.057(4) 0.081(4) 0.060(4) 0.020(4) 0.029(3) 0.043(4)
C141 0.063(5) 0.167(9) 0.072(5) 0.040(6) 0.038(4) 0.068(6)
C142 0.046(3) 0.071(4) 0.049(3) 0.016(3) 0.023(3) 0.031(3)
C143 0.052(3) 0.073(4) 0.057(4) 0.030(3) 0.034(3) 0.031(3)
C144 0.046(3) 0.063(4) 0.060(4) 0.024(3) 0.030(3) 0.027(3)
C145 0.037(3) 0.057(3) 0.049(3) 0.017(3) 0.020(3) 0.017(3)
C146 0.055(4) 0.059(4) 0.050(3) 0.020(3) 0.022(3) 0.027(3)
C147 0.059(4) 0.066(4) 0.052(4) 0.018(3) 0.022(3) 0.039(3)
C148 0.046(3) 0.049(3) 0.044(3) 0.015(3) 0.028(3) 0.016(3)
N15 0.049(3) 0.061(3) 0.053(3) 0.021(3) 0.030(3) 0.023(2)
C149 0.139(5) 0.116(4) 0.127(4) 0.087(4) 0.119(4) 0.097(4)
C150 0.141(5) 0.132(4) 0.130(4) 0.089(4) 0.113(4) 0.107(4)
C151 0.151(5) 0.140(4) 0.140(5) 0.093(4) 0.114(4) 0.110(4)
C152 0.159(5) 0.153(5) 0.144(5) 0.086(4) 0.115(4) 0.111(4)
C153 0.179(5) 0.150(4) 0.139(4) 0.087(4) 0.128(4) 0.114(4)
C154 0.158(5) 0.127(4) 0.133(4) 0.088(4) 0.118(4) 0.107(4)
C155 0.229(8) 0.193(7) 0.151(7) 0.075(6) 0.135(6) 0.126(7)
F13 0.298(9) 0.187(7) 0.154(6) 0.067(5) 0.171(6) 0.024(6)
F14 0.261(8) 0.218(7) 0.171(6) 0.091(5) 0.167(6) 0.151(6)
F15 0.294(10) 0.234(8) 0.160(7) 0.050(6) 0.135(7) 0.103(8)
C156 0.235(9) 0.252(10) 0.192(9) 0.157(8) 0.166(8) 0.218(8)
F16 0.227(7) 0.265(8) 0.200(7) 0.177(6) 0.163(6) 0.208(7)
F17 0.214(8) 0.317(9) 0.203(7) 0.150(7) 0.147(7) 0.215(7)
F18 0.300(10) 0.224(8) 0.208(8) 0.137(7) 0.135(8) 0.208(7)
O20 0.125(6) 0.129(6) 0.212(10) 0.064(7) 0.130(8) 0.063(5)
O21 0.038(2) 0.074(3) 0.069(3) 0.024(3) 0.024(2) 0.012(2)
O22 0.065(3) 0.070(3) 0.076(3) 0.029(3) 0.041(3) 0.025(2)
O23 0.057(3) 0.071(3) 0.070(3) 0.029(3) 0.035(2) 0.037(2)
O24 0.066(3) 0.082(3) 0.090(4) 0.035(3) 0.047(3) 0.030(3)
N16 0.040(3) 0.052(3) 0.064(3) 0.012(3) 0.022(2) 0.014(2)
N17 0.049(3) 0.067(3) 0.053(3) 0.016(3) 0.019(3) 0.007(3)
N18 0.063(4) 0.085(4) 0.060(4) 0.034(3) 0.027(3) 0.016(3)
N19 0.067(4) 0.081(4) 0.078(4) 0.038(4) 0.044(4) 0.021(3)
C157 0.038(3) 0.056(3) 0.052(3) 0.012(3) 0.019(3) 0.017(3)
C158 0.044(3) 0.054(3) 0.058(4) 0.013(3) 0.022(3) 0.016(3)
C159 0.048(3) 0.053(3) 0.054(4) 0.014(3) 0.017(3) 0.012(3)
C160 0.057(4) 0.053(4) 0.064(4) 0.020(3) 0.023(3) 0.015(3)
C161 0.046(3) 0.053(4) 0.074(5) 0.013(3) 0.021(3) 0.017(3)
C162 0.078(3) 0.059(3) 0.115(4) 0.029(3) 0.053(3) 0.035(3)
O19 0.085(4) 0.067(4) 0.104(4) 0.023(3) 0.056(4) 0.041(3)
C163 0.087(4) 0.063(3) 0.114(4) 0.027(3) 0.061(4) 0.039(3)
C164 0.090(4) 0.065(3) 0.117(4) 0.025(3) 0.064(3) 0.038(3)
C165 0.099(4) 0.072(3) 0.123(4) 0.020(4) 0.065(4) 0.033(3)
C166 0.105(4) 0.075(4) 0.125(4) 0.020(4) 0.066(4) 0.026(3)
C167 0.103(4) 0.073(4) 0.124(4) 0.023(4) 0.066(4) 0.026(3)
C168 0.099(3) 0.072(2) 0.125(3) 0.022(3) 0.069(3) 0.031(2)
C169 0.096(4) 0.066(3) 0.118(4) 0.024(3) 0.066(3) 0.033(3)
C170 0.107(3) 0.082(3) 0.136(4) 0.016(3) 0.067(3) 0.027(3)
C16A 0.078(3) 0.059(3) 0.115(4) 0.029(3) 0.053(3) 0.035(3)
O19' 0.081(4) 0.059(4) 0.105(4) 0.025(3) 0.064(4) 0.029(3)
C16B 0.087(4) 0.061(3) 0.114(4) 0.025(3) 0.064(4) 0.032(3)
C16C 0.090(4) 0.065(3) 0.119(4) 0.019(3) 0.070(3) 0.034(3)
C16D 0.088(4) 0.062(4) 0.119(4) 0.022(4) 0.073(4) 0.035(3)
C16E 0.096(4) 0.068(3) 0.125(4) 0.021(3) 0.072(3) 0.031(3)
C16F 0.095(4) 0.072(3) 0.126(4) 0.019(3) 0.071(3) 0.030(3)
C16G 0.099(3) 0.072(2) 0.125(3) 0.022(3) 0.069(3) 0.031(2)
C16H 0.094(4) 0.065(3) 0.123(4) 0.024(3) 0.068(3) 0.032(3)
C17A 0.107(3) 0.082(3) 0.136(4) 0.016(3) 0.067(3) 0.027(3)
C171 0.065(5) 0.092(6) 0.119(8) 0.039(6) 0.026(5) 0.034(5)
C172 0.042(3) 0.079(5) 0.086(5) 0.027(4) 0.017(4) 0.025(3)
C173 0.049(4) 0.082(5) 0.063(4) 0.017(4) 0.024(3) 0.011(4)
C174 0.064(4) 0.066(4) 0.069(5) 0.013(4) 0.036(4) 0.002(3)
C175 0.077(5) 0.058(4) 0.083(5) 0.021(4) 0.036(4) 0.021(4)
C176 0.083(5) 0.048(3) 0.079(5) 0.024(3) 0.046(4) 0.032(3)
C177 0.079(5) 0.060(4) 0.071(5) 0.030(4) 0.040(4) 0.036(4)
C178 0.067(4) 0.063(4) 0.067(4) 0.020(4) 0.026(4) 0.033(3)
C179 0.083(5) 0.057(4) 0.066(4) 0.025(3) 0.044(4) 0.037(4)
C180 0.074(5) 0.072(4) 0.062(4) 0.020(4) 0.029(4) 0.039(4)
C181 0.066(4) 0.067(4) 0.076(5) 0.022(4) 0.034(4) 0.029(4)
C182 0.077(5) 0.069(4) 0.071(5) 0.022(4) 0.044(4) 0.038(4)
C183 0.050(3) 0.065(4) 0.054(4) 0.018(3) 0.028(3) 0.027(3)
C184 0.050(3) 0.051(3) 0.051(4) 0.013(3) 0.016(3) 0.005(3)
C185 0.058(4) 0.056(4) 0.060(4) 0.021(3) 0.020(3) 0.009(3)
C186 0.063(4) 0.062(4) 0.047(4) 0.020(3) 0.015(3) 0.006(3)
C187 0.061(4) 0.057(4) 0.050(4) 0.014(3) 0.022(3) 0.007(3)
C188 0.056(4) 0.064(4) 0.048(3) 0.017(3) 0.023(3) 0.013(3)
C189 0.057(4) 0.058(4) 0.054(4) 0.016(3) 0.019(3) -0.003(3)
C190 0.053(4) 0.073(5) 0.058(4) 0.021(4) 0.017(3) -0.005(3)
C191 0.050(4) 0.090(5) 0.063(4) 0.026(4) 0.022(3) 0.005(4)
C192 0.060(4) 0.086(5) 0.061(4) 0.026(4) 0.030(4) 0.001(4)
C193 0.059(4) 0.088(5) 0.055(4) 0.031(4) 0.025(4) 0.008(4)
C194 0.054(4) 0.099(6) 0.062(5) 0.034(4) 0.027(4) 0.010(4)
C195 0.051(4) 0.093(5) 0.071(5) 0.033(4) 0.029(4) 0.007(4)
C196 0.055(4) 0.081(5) 0.059(4) 0.018(4) 0.022(3) 0.008(4)
C197 0.058(4) 0.080(5) 0.066(5) 0.028(4) 0.033(4) 0.019(4)
C198 0.047(4) 0.097(6) 0.070(5) 0.037(5) 0.023(4) 0.010(4)
C199 0.059(4) 0.092(6) 0.066(5) 0.031(4) 0.022(4) 0.007(4)
C200 0.053(4) 0.075(5) 0.079(5) 0.033(4) 0.031(4) 0.020(3)
N20 0.066(4) 0.087(5) 0.103(5) 0.048(4) 0.042(4) 0.037(4)
C201 0.093(4) 0.137(5) 0.243(7) 0.128(5) 0.121(5) 0.079(4)
C202 0.111(4) 0.140(5) 0.245(7) 0.127(5) 0.129(5) 0.088(4)
C203 0.127(4) 0.140(4) 0.259(7) 0.128(5) 0.133(5) 0.094(4)
C204 0.111(4) 0.135(5) 0.255(7) 0.117(5) 0.119(5) 0.087(4)
C205 0.109(4) 0.141(5) 0.249(7) 0.117(5) 0.113(5) 0.087(4)
C206 0.111(4) 0.135(5) 0.245(7) 0.119(5) 0.116(5) 0.085(4)
C207 0.233(12) 0.186(10) 0.180(11) 0.057(9) 0.089(10) 0.138(9)
F19 0.186(7) 0.124(5) 0.191(7) 0.073(5) 0.104(6) 0.103(5)
F20 0.254(10) 0.230(9) 0.208(9) 0.024(8) 0.085(9) 0.145(8)
F21 0.266(10) 0.185(8) 0.192(8) 0.076(7) 0.133(8) 0.109(7)
C208 0.168(7) 0.165(7) 0.292(9) 0.120(7) 0.151(7) 0.110(6)
F22 0.233(8) 0.156(6) 0.305(9) 0.127(6) 0.161(7) 0.132(5)
F23 0.205(7) 0.168(6) 0.326(9) 0.158(6) 0.183(7) 0.118(5)
F24 0.225(8) 0.196(7) 0.316(10) 0.148(7) 0.124(8) 0.118(7)
C209 0.089(5) 0.112(5) 0.120(6) 0.029(5) 0.017(5) 0.034(4)
C210 0.078(4) 0.133(5) 0.109(5) 0.048(5) 0.025(4) 0.021(4)
C211 0.086(5) 0.137(6) 0.119(6) 0.030(5) 0.021(4) 0.032(5)
C212 0.090(5) 0.123(5) 0.128(6) 0.035(5) 0.017(5) 0.033(4)
C213 0.091(5) 0.134(6) 0.113(6) 0.057(5) 0.020(4) 0.016(5)
C214 0.083(7) 0.177(13) 0.076(7) -0.018(8) 0.014(6) 0.011(8)
N21 0.090(7) 0.233(14) 0.104(7) 0.070(9) 0.040(6) 0.076(8)
C215 0.075(6) 0.129(8) 0.074(6) 0.038(6) 0.028(5) 0.044(5)
C216 0.064(5) 0.086(5) 0.073(5) 0.001(4) 0.020(4) 0.020(4)
N22 0.093(7) 0.151(9) 0.111(7) 0.012(7) 0.029(6) 0.035(6)
C217 0.075(6) 0.101(7) 0.102(7) 0.019(6) 0.034(6) 0.025(5)
C218 0.122(10) 0.194(15) 0.100(9) -0.016(9) 0.022(8) 0.089(11)
N23 0.069(5) 0.111(6) 0.088(5) 0.041(5) 0.020(4) 0.032(4)
C219 0.066(5) 0.077(5) 0.086(6) 0.037(5) 0.035(5) 0.036(4)
C220 0.074(5) 0.073(5) 0.102(7) 0.029(5) 0.028(5) 0.029(4)
N24 0.076(7) 0.160(11) 0.092(8) 0.092(8) 0.071(7) 0.078(7)
C221 0.099(10) 0.178(13) 0.072(8) 0.092(9) 0.051(7) 0.094(9)
C222 0.112(10) 0.187(14) 0.064(8) 0.067(10) 0.037(8) 0.097(10)
N25 0.079(9) 0.111(11) 0.20(2) 0.061(14) 0.052(13) 0.000(8)
C223 0.077(9) 0.095(10) 0.19(2) 0.072(14) 0.075(13) 0.011(8)
C224 0.068(9) 0.083(9) 0.21(2) 0.076(13) 0.068(12) 0.024(7)

loop_
_atom_type_symbol
_atom_type_description
_atom_type_scat_dispersion_real
_atom_type_scat_dispersion_imag
_atom_type_scat_source
C C 0.0181 0.0091 'International Tables Vol C Tables 4.2.6.8 and 6.1.1.4'
H H 0.0000 0.0000 'International Tables Vol C Tables 4.2.6.8 and 6.1.1.4'
N N 0.0311 0.0180 'International Tables Vol C Tables 4.2.6.8 and 6.1.1.4'
O O 0.0492 0.0322 'International Tables Vol C Tables 4.2.6.8 and 6.1.1.4'
F F 0.0727 0.0534 'International Tables Vol C Tables 4.2.6.8 and 6.1.1.4'

loop_
_geom_angle_atom_site_label_1
_geom_angle_atom_site_label_2
_geom_angle_atom_site_label_3
_geom_angle
_geom_angle_site_symmetry_1
_geom_angle_site_symmetry_3
C7 O1 C6 112.9(5) . .
C15 O2 C14 112.1(5) . .
C16 O3 C17 112.4(5) . .
C19 O4 C18 111.8(5) . .
C26 O5 C27 112.0(5) . .
C1 N1 C5 117.5(5) . .
C32 N2 C31 116.3(6) . .
C37 N3 C33 117.2(6) . .
C44 N4 C41 126.4(5) . .
N1 C1 C2 124.1(6) . .
N1 C1 C27 115.9(5) . .
C2 C1 C27 120.0(6) . .
C3 C2 C1 118.9(6) . .
C2 C3 C4 116.8(5) . .
C2 C3 C28 121.7(6) . .
C4 C3 C28 121.5(6) . .
C5 C4 C3 119.9(6) . .
N1 C5 C4 122.8(6) . .
N1 C5 C6 115.3(5) . .
C4 C5 C6 121.9(6) . .
O1 C6 C5 109.5(5) . .
O1 C7 C8 113.8(6) . .
C9 C8 C13 117.0(7) . .
C9 C8 C7 122.2(6) . .
C13 C8 C7 120.8(6) . .
C8 C9 C10 121.6(7) . .
C9 C10 C11 120.3(6) . .
C12 C11 C10 118.0(7) . .
C12 C11 C14 121.8(7) . .
C10 C11 C14 120.1(6) . .
C11 C12 C13 121.3(7) . .
C12 C13 C8 121.8(6) . .
O2 C14 C11 108.7(6) . .
O2 C15 C16 109.0(6) . .
O3 C16 C15 109.0(6) . .
O3 C17 C18 111.3(6) . .
O4 C18 C17 110.2(5) . .
O4 C19 C20 111.7(6) . .
C21 C20 C25 121.0(7) . .
C21 C20 C19 120.5(7) . .
C25 C20 C19 118.5(6) . .
C20 C21 C22 119.8(7) . .
C21 C22 C23 120.1(7) . .
C24 C23 C22 119.4(7) . .
C24 C23 C26 120.8(7) . .
C22 C23 C26 119.7(7) . .
C23 C24 C25 120.3(7) . .
C20 C25 C24 119.4(7) . .
O5 C26 C23 113.0(6) . .
O5 C27 C1 108.8(5) . .
C32 C28 C29 116.3(6) . .
C32 C28 C3 123.7(6) . .
C29 C28 C3 120.0(6) . .
C30 C29 C28 120.0(7) . .
C31 C30 C29 119.8(7) . .
C30 C31 N2 122.0(5) . .
C30 C31 C33 120.8(6) . .
N2 C31 C33 117.1(6) . .
N2 C32 C28 125.5(7) . .
C34 C33 N3 122.3(5) . .
C34 C33 C31 121.5(6) . .
N3 C33 C31 116.2(6) . .
C33 C34 C35 119.8(6) . .
C34 C35 C36 120.3(6) . .
C37 C36 C35 116.0(6) . .
C37 C36 C38 121.2(6) . .
C35 C36 C38 122.8(6) . .
N3 C37 C36 124.3(7) . .
C43 C38 C39 118.3(5) . .
C43 C38 C36 121.5(6) . .
C39 C38 C36 120.2(6) . .
C40 C39 C38 121.5(6) . .
C39 C40 C41 119.8(6) . .
C42 C41 C40 119.1(6) . .
C42 C41 N4 121.1(6) . .
C40 C41 N4 119.7(6) . .
C41 C42 C43 120.7(6) . .
C38 C43 C42 120.5(6) . .
O6 C44 N5 123.8(6) . .
O6 C44 N4 120.8(6) . .
N5 C44 N4 115.4(5) . .
C44 N5 C45 125.7(4) . .
C46 C45 C50 120.0 . .
C46 C45 N5 123.6(3) . .
C50 C45 N5 116.4(3) . .
C45 C46 C47 120.0 . .
C48 C47 C46 120.0 . .
C48 C47 C51 120.8(4) . .
C46 C47 C51 119.1(4) . .
C49 C48 C47 120.0 . .
C50 C49 C48 120.0 . .
C50 C49 C52 119.3(4) . .
C48 C49 C52 120.7(4) . .
C49 C50 C45 120.0 . .
F1 C51 F3 105.6(7) . .
F1 C51 F2 106.0(7) . .
F3 C51 F2 102.6(8) . .
F1 C51 C47 115.7(6) . .
F3 C51 C47 113.6(6) . .
F2 C51 C47 112.2(6) . .
F6 C52 F5 107.6(7) . .
F6 C52 F4 105.3(6) . .
F5 C52 F4 104.3(7) . .
F6 C52 C49 114.4(7) . .
F5 C52 C49 112.5(6) . .
F4 C52 C49 112.0(6) . .
C59 O7 C58 111.4(7) . .
C66 O8 C67 109.6(16) . .
C68 O9 C69 111.1(9) . .
C70 O10 C71 116.3(10) . .
C79 O11 C78 113.0(5) . .
C57 N6 C53 117.6(5) . .
C83 N7 C84 117.4(6) . .
C89 N8 C85 117.2(6) . .
C96 N9 C93 124.2(5) . .
N6 C53 C54 122.7(6) . .
N6 C53 C79 115.4(6) . .
C54 C53 C79 121.9(6) . .
C53 C54 C55 120.0(6) . .
C56 C55 C54 116.7(5) . .
C56 C55 C80 122.2(6) . .
C54 C55 C80 121.1(6) . .
C55 C56 C57 119.8(6) . .
N6 C57 C56 123.1(6) . .
N6 C57 C58 115.1(6) . .
C56 C57 C58 121.8(6) . .
O7 C58 C57 114.1(6) . .
O7 C59 C60 108.2(7) . .
C61 C60 C65 120.0 . .
C61 C60 C59 121.4(8) . .
C65 C60 C59 118.2(8) . .
C60 C61 C62 120.0 . .
C63 C62 C61 120.0 . .
C62 C63 C64 120.0 . .
C62 C63 C66 125.3(13) . .
C64 C63 C66 114.4(13) . .
C65 C64 C63 120.0 . .
C64 C65 C60 120.0 . .
O8 C66 C63 114.7(11) . .
O8 C67 C68 103.9(15) . .
O9 C68 C67 108.8(13) . .
O9 C69 C70 111.4(10) . .
O10 C70 C69 114.0(12) . .
O10 C71 C72 107.6(9) . .
C73 C72 C77 117.7(8) . .
C73 C72 C71 120.6(10) . .
C77 C72 C71 121.7(8) . .
C72 C73 C74 121.3(9) . .
C73 C74 C75 120.7(7) . .
C74 C75 C76 118.4(7) . .
C74 C75 C78 120.3(7) . .
C76 C75 C78 121.3(7) . .
C77 C76 C75 120.0(8) . .
C76 C77 C72 121.8(7) . .
O11 C78 C75 113.5(6) . .
O11 C79 C53 110.1(5) . .
C81 C80 C84 115.9(6) . .
C81 C80 C55 122.3(6) . .
C84 C80 C55 121.8(6) . .
C82 C81 C80 120.6(6) . .
C81 C82 C83 119.2(6) . .
N7 C83 C82 121.9(6) . .
N7 C83 C85 117.6(6) . .
C82 C83 C85 120.5(6) . .
N7 C84 C80 124.9(6) . .
N8 C85 C86 122.0(6) . .
N8 C85 C83 115.0(5) . .
C86 C85 C83 122.9(6) . .
C85 C86 C87 119.2(6) . .
C88 C87 C86 120.7(6) . .
C87 C88 C89 115.2(6) . .
C87 C88 C90 125.1(6) . .
C89 C88 C90 119.6(6) . .
N8 C89 C88 125.6(6) . .
C91 C90 C95 117.6(6) . .
C91 C90 C88 122.9(6) . .
C95 C90 C88 119.6(6) . .
C92 C91 C90 121.2(7) . .
C91 C92 C93 120.3(6) . .
C92 C93 C94 119.8(6) . .
C92 C93 N9 118.3(6) . .
C94 C93 N9 121.8(6) . .
C95 C94 C93 118.9(7) . .
C94 C95 C90 122.1(6) . .
O12 C96 N9 125.6(5) . .
O12 C96 N10 122.2(6) . .
N9 C96 N10 112.2(5) . .
C96 N10 C97 125.2(4) . .
C98 C97 C102 120.0 . .
C98 C97 N10 116.0(3) . .
C102 C97 N10 123.8(3) . .
C97 C98 C99 120.0 . .
C100 C99 C98 120.0 . .
C100 C99 C103 119.4(3) . .
C98 C99 C103 120.6(3) . .
C99 C100 C101 120.0 . .
C102 C101 C100 120.0 . .
C102 C101 C104 121.1(4) . .
C100 C101 C104 118.8(4) . .
C101 C102 C97 120.0 . .
F7 C103 F8 106.8(5) . .
F7 C103 F9 106.6(5) . .
F8 C103 F9 105.4(5) . .
F7 C103 C99 113.5(5) . .
F8 C103 C99 112.8(5) . .
F9 C103 C99 111.2(5) . .
F10 C104 F11 105.5(8) . .
F10 C104 F12 108.1(7) . .
F11 C104 F12 103.9(6) . .
F10 C104 C101 113.8(6) . .
F11 C104 C101 112.4(6) . .
F12 C104 C101 112.4(6) . .
C110 O13 C111 112.1(5) . .
C119 O14 C118 116.3(8) . .
C120 O15 C121 116.2(7) . .
C122 O16 C123 110.6(6) . .
C131 O17 C130 112.8(6) . .
C105 N11 C109 119.4(5) . .
C135 N12 C136 117.9(6) . .
C137 N13 C141 119.5(8) . .
C148 N14 C145 126.2(5) . .
N11 C105 C106 122.2(6) . .
N11 C105 C131 115.7(5) . .
C106 C105 C131 122.0(6) . .
C105 C106 C107 118.6(7) . .
C108 C107 C106 118.1(6) . .
C108 C107 C132 121.1(7) . .
C106 C107 C132 120.8(7) . .
C107 C108 C109 119.4(6) . .
N11 C109 C108 122.3(6) . .
N11 C109 C110 116.5(5) . .
C108 C109 C110 121.2(6) . .
O13 C110 C109 110.1(5) . .
O13 C111 C112 112.6(6) . .
C113 C112 C117 119.1(9) . .
C113 C112 C111 121.4(8) . .
C117 C112 C111 119.5(7) . .
C114 C113 C112 124.8(12) . .
C115 C114 C113 121.5(13) . .
C114 C115 C116 120.8(10) . .
C114 C115 C118 122.2(13) . .
C116 C115 C118 116.8(13) . .
C115 C116 C117 117.4(9) . .
C112 C117 C116 116.2(9) . .
O14 C118 C115 110.9(9) . .
O14 C119 C120 112.4(9) . .
O15 C120 C119 113.7(9) . .
O15 C121 C122 110.2(7) . .
O16 C122 C121 110.2(7) . .
O16 C123 C124 110.3(6) . .
C125 C124 C129 118.2(8) . .
C125 C124 C123 121.2(8) . .
C129 C124 C123 120.5(7) . .
C124 C125 C126 120.5(8) . .
C125 C126 C127 121.6(7) . .
C126 C127 C128 117.9(8) . .
C126 C127 C130 122.3(7) . .
C128 C127 C130 119.8(8) . .
C129 C128 C127 120.1(8) . .
C128 C129 C124 121.6(7) . .
O17 C130 C127 114.1(6) . .
O17 C131 C105 114.8(5) . .
C136 C132 C133 117.3(7) . .
C136 C132 C107 122.9(7) . .
C133 C132 C107 119.8(7) . .
C134 C133 C132 119.2(9) . .
C133 C134 C135 119.1(8) . .
N12 C135 C134 121.7(7) . .
N12 C135 C137 118.3(7) . .
C134 C135 C137 119.6(7) . .
N12 C136 C132 123.5(7) . .
N13 C137 C138 119.7(7) . .
N13 C137 C135 118.8(7) . .
C138 C137 C135 121.1(7) . .
C139 C138 C137 120.4(7) . .
C138 C139 C140 121.8(6) . .
C141 C140 C139 115.7(7) . .
C141 C140 C142 122.6(7) . .
C139 C140 C142 121.4(6) . .
N13 C141 C140 122.4(8) . .
C143 C142 C147 117.0(6) . .
C143 C142 C140 119.0(6) . .
C147 C142 C140 123.7(6) . .
C142 C143 C144 122.4(6) . .
C143 C144 C145 119.9(6) . .
C144 C145 C146 118.7(5) . .
C144 C145 N14 122.1(5) . .
C146 C145 N14 119.1(5) . .
C147 C146 C145 120.3(6) . .
C146 C147 C142 121.6(6) . .
O18 C148 N14 124.2(5) . .
O18 C148 N15 124.3(5) . .
N14 C148 N15 111.4(5) . .
C148 N15 C149 125.4(5) . .
N15 C149 C150 123.8(4) . .
N15 C149 C154 116.1(4) . .
C150 C149 C154 120.0 . .
C149 C150 C151 120.0 . .
C152 C151 C150 120.0 . .
C152 C151 C156 120.7(5) . .
C150 C151 C156 119.3(5) . .
C151 C152 C153 120.0 . .
C154 C153 C152 120.0 . .
C154 C153 C155 115.5(6) . .
C152 C153 C155 123.7(6) . .
C153 C154 C149 120.0 . .
F13 C155 F14 116.9(13) . .
F13 C155 F15 100.8(12) . .
F14 C155 F15 99.1(12) . .
F13 C155 C153 109.8(11) . .
F14 C155 C153 114.0(11) . .
F15 C155 C153 115.4(11) . .
F17 C156 F16 109.4(11) . .
F17 C156 F18 102.1(8) . .
F16 C156 F18 105.4(10) . .
F17 C156 C151 114.1(9) . .
F16 C156 C151 114.7(7) . .
F18 C156 C151 110.1(10) . .
C171 O20 C170 114.3(8) . .
C171 O20 C17A 114.3(8) . .
C173 O21 C172 109.9(6) . .
C175 O22 C174 114.0(6) . .
C182 O23 C183 113.6(5) . .
C161 N16 C157 117.9(6) . .
C187 N17 C188 117.4(6) . .
C193 N18 C189 117.7(7) . .
C200 N19 C197 129.1(7) . .
N16 C157 C158 121.5(6) . .
N16 C157 C183 114.7(5) . .
C158 C157 C183 123.9(6) . .
C159 C158 C157 120.8(6) . .
C158 C159 C160 117.5(6) . .
C158 C159 C184 123.0(6) . .
C160 C159 C184 119.5(6) . .
C161 C160 C159 118.5(6) . .
N16 C161 C160 123.9(6) . .
N16 C161 C16A 115.4(7) . .
C160 C161 C16A 120.7(7) . .
N16 C161 C162 115.4(7) . .
C160 C161 C162 120.7(7) . .
O19 C162 C161 117.6(9) . .
C162 O19 C163 118.0(14) . .
O19 C163 C164 115.0(13) . .
C169 C164 C165 115.2(17) . .
C169 C164 C163 123.0(17) . .
C165 C164 C163 121.6(17) . .
C166 C165 C164 120.1(19) . .
C167 C166 C165 124(2) . .
C166 C167 C168 116.3(17) . .
C166 C167 C170 119.9(17) . .
C168 C167 C170 106.6(17) . .
C169 C168 C167 113.7(15) . .
C164 C169 C168 127.2(18) . .
O20 C170 C167 105.4(11) . .
O19' C16A C161 112.2(9) . .
C16A O19' C16B 110.2(14) . .
O19' C16B C16C 112.6(13) . .
C16D C16C C16H 118.7(16) . .
C16D C16C C16B 123.8(14) . .
C16H C16C C16B 117.3(15) . .
C16E C16D C16C 118.7(15) . .
C16F C16E C16D 123.5(17) . .
C16E C16F C16G 124.6(16) . .
C16E C16F C17A 125.4(16) . .
C16G C16F C17A 108.3(14) . .
C16F C16G C16H 109.8(13) . .
C16C C16H C16G 122.4(15) . .
O20 C17A C16F 113.5(10) . .
O20 C171 C172 112.3(9) . .
O21 C172 C171 110.3(7) . .
O21 C173 C174 109.3(6) . .
O22 C174 C173 108.7(6) . .
O22 C175 C176 109.4(6) . .
C177 C176 C181 117.9(7) . .
C177 C176 C175 122.2(7) . .
C181 C176 C175 119.9(8) . .
C176 C177 C178 121.5(7) . .
C179 C178 C177 120.8(8) . .
C178 C179 C180 118.5(7) . .
C178 C179 C182 122.1(8) . .
C180 C179 C182 119.4(7) . .
C181 C180 C179 119.7(7) . .
C176 C181 C180 121.4(8) . .
O23 C182 C179 114.4(6) . .
O23 C183 C157 113.6(5) . .
C185 C184 C188 117.8(6) . .
C185 C184 C159 122.5(6) . .
C188 C184 C159 119.7(6) . .
C186 C185 C184 118.7(7) . .
C187 C186 C185 119.9(6) . .
N17 C187 C186 122.6(6) . .
N17 C187 C189 116.0(7) . .
C186 C187 C189 121.4(6) . .
N17 C188 C184 123.5(6) . .
N18 C189 C190 121.9(7) . .
N18 C189 C187 116.2(7) . .
C190 C189 C187 121.8(7) . .
C189 C190 C191 120.6(7) . .
C192 C191 C190 118.3(8) . .
C191 C192 C193 117.7(7) . .
C191 C192 C194 123.3(8) . .
C193 C192 C194 119.0(7) . .
N18 C193 C192 123.7(7) . .
C195 C194 C199 118.0(7) . .
C195 C194 C192 120.4(7) . .
C199 C194 C192 121.6(8) . .
C196 C195 C194 121.7(7) . .
C195 C196 C197 120.2(8) . .
C198 C197 C196 118.3(7) . .
C198 C197 N19 120.9(7) . .
C196 C197 N19 120.7(8) . .
C199 C198 C197 121.1(7) . .
C198 C199 C194 120.7(9) . .
O24 C200 N19 121.8(7) . .
O24 C200 N20 123.4(8) . .
N19 C200 N20 114.8(7) . .
C200 N20 C201 123.7(7) . .
C202 C201 C206 120.0 . .
C202 C201 N20 115.9(5) . .
C206 C201 N20 124.0(5) . .
C201 C202 C203 120.0 . .
C204 C203 C202 120.0 . .
C204 C203 C208 120.8(7) . .
C202 C203 C208 118.8(7) . .
C203 C204 C205 120.0 . .
C204 C205 C206 120.0 . .
C204 C205 C207 119.5(7) . .
C206 C205 C207 120.5(7) . .
C205 C206 C201 120.0 . .
F19 C207 F20 112.9(15) . .
F19 C207 C205 123.8(13) . .
F20 C207 C205 109.9(13) . .
F19 C207 F21 103.2(13) . .
F20 C207 F21 83.5(11) . .
C205 C207 F21 116.5(12) . .
F22 C208 F23 106.8(12) . .
F22 C208 C203 118.6(13) . .
F23 C208 C203 115.4(10) . .
F22 C208 F24 100.7(12) . .
F23 C208 F24 101.2(13) . .
C203 C208 F24 111.7(12) . .
C210 C209 C214 120.0 . .
C211 C210 C209 120.0 . .
C210 C211 C212 120.0 . .
C211 C212 C213 120.0 . .
C214 C213 C212 120.0 . .
C213 C214 C209 120.0 . .
N21 C215 C216 178.9(14) . .
N22 C217 C218 177.9(15) . .
N23 C219 C220 178.5(10) . .
N24 C221 C222 180(5) . .
N25 C223 C224 173(3) . .

loop_
_geom_bond_atom_site_label_1
_geom_bond_atom_site_label_2
_geom_bond_distance
_geom_bond_site_symmetry_2
O1 C7 1.401(9) .
O1 C6 1.416(8) .
O2 C15 1.402(8) .
O2 C14 1.406(9) .
O3 C16 1.416(9) .
O3 C17 1.426(8) .
O4 C19 1.394(10) .
O4 C18 1.413(8) .
O5 C26 1.431(8) .
O5 C27 1.437(8) .
O6 C44 1.218(7) .
N1 C1 1.324(9) .
N1 C5 1.328(9) .
N2 C32 1.338(9) .
N2 C31 1.372(9) .
N3 C37 1.350(9) .
N3 C33 1.362(9) .
N4 C44 1.372(8) .
N4 C41 1.428(8) .
C1 C2 1.389(9) .
C1 C27 1.514(9) .
C2 C3 1.387(9) .
C3 C4 1.398(9) .
C3 C28 1.488(8) .
C4 C5 1.383(8) .
C5 C6 1.506(9) .
C7 C8 1.493(10) .
C8 C9 1.385(10) .
C8 C13 1.393(10) .
C9 C10 1.389(11) .
C10 C11 1.402(12) .
C11 C12 1.371(10) .
C11 C14 1.517(11) .
C12 C13 1.377(11) .
C15 C16 1.487(10) .
C17 C18 1.475(11) .
C19 C20 1.531(10) .
C20 C21 1.368(10) .
C20 C25 1.378(11) .
C21 C22 1.390(10) .
C22 C23 1.394(11) .
C23 C24 1.378(11) .
C23 C26 1.509(10) .
C24 C25 1.397(11) .
C28 C32 1.352(10) .
C28 C29 1.398(11) .
C29 C30 1.366(9) .
C30 C31 1.345(10) .
C31 C33 1.488(8) .
C33 C34 1.358(9) .
C34 C35 1.377(9) .
C35 C36 1.400(10) .
C36 C37 1.391(10) .
C36 C38 1.479(8) .
C38 C43 1.383(9) .
C38 C39 1.383(10) .
C39 C40 1.378(9) .
C40 C41 1.390(9) .
C41 C42 1.372(10) .
C42 C43 1.388(9) .
C44 N5 1.372(8) .
N5 C45 1.403(6) .
C45 C46 1.3900 .
C45 C50 1.3900 .
C46 C47 1.3900 .
C47 C48 1.3900 .
C47 C51 1.459(8) .
C48 C49 1.3900 .
C49 C50 1.3900 .
C49 C52 1.479(8) .
C51 F1 1.284(9) .
C51 F3 1.321(9) .
C51 F2 1.322(9) .
C52 F6 1.301(9) .
C52 F5 1.321(10) .
C52 F4 1.349(10) .
O7 C59 1.380(13) .
O7 C58 1.384(10) .
O8 C66 1.419(18) .
O8 C67 1.50(2) .
O9 C68 1.430(18) .
O9 C69 1.431(15) .
O10 C70 1.405(12) .
O10 C71 1.430(14) .
O11 C79 1.407(9) .
O11 C78 1.438(9) .
O12 C96 1.209(8) .
N6 C57 1.336(9) .
N6 C53 1.340(9) .
N7 C83 1.331(9) .
N7 C84 1.355(9) .
N8 C89 1.323(9) .
N8 C85 1.344(9) .
N9 C96 1.362(9) .
N9 C93 1.417(8) .
C53 C54 1.390(9) .
C53 C79 1.491(9) .
C54 C55 1.398(9) .
C55 C56 1.389(9) .
C55 C80 1.491(8) .
C56 C57 1.394(9) .
C57 C58 1.511(10) .
C59 C60 1.506(10) .
C60 C61 1.3900 .
C60 C65 1.3900 .
C61 C62 1.3900 .
C62 C63 1.3900 .
C63 C64 1.3900 .
C63 C66 1.557(13) .
C64 C65 1.3900 .
C67 C68 1.517(18) .
C69 C70 1.46(2) .
C71 C72 1.488(13) .
C72 C73 1.371(12) .
C72 C77 1.386(13) .
C73 C74 1.377(13) .
C74 C75 1.381(12) .
C75 C76 1.391(10) .
C75 C78 1.482(11) .
C76 C77 1.367(11) .
C80 C81 1.383(10) .
C80 C84 1.387(10) .
C81 C82 1.378(9) .
C82 C83 1.393(10) .
C83 C85 1.485(9) .
C85 C86 1.372(9) .
C86 C87 1.385(9) .
C87 C88 1.371(10) .
C88 C89 1.403(9) .
C88 C90 1.487(9) .
C90 C91 1.398(9) .
C90 C95 1.397(10) .
C91 C92 1.377(9) .
C92 C93 1.394(10) .
C93 C94 1.394(9) .
C94 C95 1.387(9) .
C96 N10 1.402(8) .
N10 C97 1.408(6) .
C97 C98 1.3900 .
C97 C102 1.3900 .
C98 C99 1.3900 .
C99 C100 1.3900 .
C99 C103 1.480(6) .
C100 C101 1.3900 .
C101 C102 1.3900 .
C101 C104 1.461(8) .
C103 F7 1.316(7) .
C103 F8 1.338(7) .
C103 F9 1.351(7) .
C104 F10 1.299(9) .
C104 F11 1.331(9) .
C104 F12 1.357(9) .
O13 C110 1.412(8) .
O13 C111 1.430(9) .
O14 C119 1.385(12) .
O14 C118 1.462(13) .
O15 C120 1.369(12) .
O15 C121 1.424(12) .
O16 C122 1.414(10) .
O16 C123 1.413(10) .
O17 C131 1.407(9) .
O17 C130 1.416(10) .
O18 C148 1.196(7) .
N11 C105 1.331(8) .
N11 C109 1.342(8) .
N12 C135 1.334(10) .
N12 C136 1.356(9) .
N13 C137 1.350(11) .
N13 C141 1.365(11) .
N14 C148 1.373(8) .
N14 C145 1.406(8) .
C105 C106 1.385(9) .
C105 C131 1.509(9) .
C106 C107 1.423(11) .
C107 C108 1.377(11) .
C107 C132 1.487(10) .
C108 C109 1.386(9) .
C109 C110 1.486(9) .
C111 C112 1.507(11) .
C112 C113 1.348(12) .
C112 C117 1.377(11) .
C113 C114 1.274(16) .
C114 C115 1.269(19) .
C115 C116 1.427(17) .
C115 C118 1.513(14) .
C116 C117 1.443(14) .
C119 C120 1.417(16) .
C121 C122 1.454(13) .
C123 C124 1.490(12) .
C124 C125 1.384(11) .
C124 C129 1.392(12) .
C125 C126 1.387(12) .
C126 C127 1.392(12) .
C127 C128 1.400(10) .
C127 C130 1.523(12) .
C128 C129 1.387(12) .
C132 C136 1.369(11) .
C132 C133 1.404(12) .
C133 C134 1.377(12) .
C134 C135 1.383(12) .
C135 C137 1.471(11) .
C137 C138 1.365(11) .
C138 C139 1.350(9) .
C139 C140 1.386(10) .
C140 C141 1.386(11) .
C140 C142 1.482(9) .
C142 C143 1.382(9) .
C142 C147 1.392(9) .
C143 C144 1.381(9) .
C144 C145 1.385(9) .
C145 C146 1.395(9) .
C146 C147 1.379(9) .
C148 N15 1.384(8) .
N15 C149 1.387(6) .
C149 C150 1.3900 .
C149 C154 1.3900 .
C150 C151 1.3900 .
C151 C152 1.3900 .
C151 C156 1.491(11) .
C152 C153 1.3900 .
C153 C154 1.3900 .
C153 C155 1.515(14) .
C155 F13 1.219(12) .
C155 F14 1.276(12) .
C155 F15 1.480(14) .
C156 F17 1.297(12) .
C156 F16 1.310(11) .
C156 F18 1.345(12) .
O20 C171 1.299(12) .
O20 C170 1.415(13) .
O20 C17A 1.415(13) .
O21 C173 1.402(9) .
O21 C172 1.419(9) .
O22 C175 1.424(10) .
O22 C174 1.431(9) .
O23 C182 1.414(10) .
O23 C183 1.432(8) .
O24 C200 1.215(9) .
N16 C161 1.327(9) .
N16 C157 1.360(8) .
N17 C187 1.339(9) .
N17 C188 1.357(9) .
N18 C193 1.331(10) .
N18 C189 1.341(10) .
N19 C200 1.348(11) .
N19 C197 1.425(10) .
C157 C158 1.391(9) .
C157 C183 1.492(9) .
C158 C159 1.365(9) .
C159 C160 1.419(10) .
C159 C184 1.476(10) .
C160 C161 1.381(10) .
C161 C16A 1.499(10) .
C161 C162 1.499(10) .
C162 O19 1.311(16) .
O19 C163 1.457(18) .
C163 C164 1.47(2) .
C164 C169 1.30(3) .
C164 C165 1.44(3) .
C165 C166 1.35(3) .
C166 C167 1.35(3) .
C167 C168 1.48(2) .
C167 C170 1.58(2) .
C168 C169 1.39(2) .
C16A O19' 1.234(16) .
O19' C16B 1.420(18) .
C16B C16C 1.50(2) .
C16C C16D 1.42(2) .
C16C C16H 1.45(3) .
C16D C16E 1.37(2) .
C16E C16F 1.34(3) .
C16F C16G 1.46(2) .
C16F C17A 1.56(2) .
C16G C16H 1.50(2) .
C171 C172 1.498(13) .
C173 C174 1.497(12) .
C175 C176 1.507(11) .
C176 C177 1.367(12) .
C176 C181 1.385(11) .
C177 C178 1.389(11) .
C178 C179 1.370(10) .
C179 C180 1.402(12) .
C179 C182 1.506(10) .
C180 C181 1.389(11) .
C184 C185 1.393(10) .
C184 C188 1.392(10) .
C185 C186 1.386(11) .
C186 C187 1.380(11) .
C187 C189 1.486(10) .
C189 C190 1.373(12) .
C190 C191 1.384(11) .
C191 C192 1.375(11) .
C192 C193 1.406(12) .
C192 C194 1.498(11) .
C194 C195 1.381(12) .
C194 C199 1.384(11) .
C195 C196 1.369(11) .
C196 C197 1.388(11) .
C197 C198 1.384(12) .
C198 C199 1.374(12) .
C200 N20 1.376(10) .
N20 C201 1.396(9) .
C201 C202 1.3900 .
C201 C206 1.3900 .
C202 C203 1.3900 .
C203 C204 1.3900 .
C203 C208 1.438(16) .
C204 C205 1.3900 .
C205 C206 1.3900 .
C205 C207 1.418(17) .
C207 F19 1.234(13) .
C207 F20 1.333(14) .
C207 F21 1.420(14) .
C208 F22 1.258(12) .
C208 F23 1.322(12) .
C208 F24 1.427(14) .
C209 C210 1.3900 .
C209 C214 1.3900 .
C210 C211 1.3900 .
C211 C212 1.3900 .
C212 C213 1.3900 .
C213 C214 1.3900 .
N21 C215 1.131(13) .
C215 C216 1.445(12) .
N22 C217 1.168(15) .
C217 C218 1.347(16) .
N23 C219 1.141(12) .
C219 C220 1.443(13) .
N24 C221 1.06(2) .
C221 C222 1.48(3) .
N25 C223 1.11(2) .
C223 C224 1.45(2) .
